data_4344531
loop_
_publ_author_name
'Ma, Pengtao'
'Wan, Rong'
'Wang, Yueyan'
'Hu, Feng'
'Zhang, Dongdi'
'Niu, Jingyang'
'Wang, Jingping'

_publ_section_title
;
 Coordination-Driven Self-Assembly of a 2D Graphite-Like Framework
 Constructed from High-Nuclear Ce10 Cluster Encapsulated
 Polyoxotungstates.
;
_journal_issue 2
_journal_name_full 'Inorganic chemistry'
_journal_page_first 918
_journal_page_last 924
_journal_paper_doi 10.1021/acs.inorgchem.5b02473
_journal_volume 55
_journal_year 2016
_chemical_formula_moiety '0.5(C2 Ce22 O418 P12 W96), 13(O), 6(C4 H12 N), C4 H10 N'
_chemical_formula_sum 'C29 H132 Ce11 N7 O222 P6 W48'
_chemical_formula_weight 14683.35
_space_group_crystal_system orthorhombic
_space_group_IT_number 62
_space_group_name_Hall '-P 2ac 2n'
_space_group_name_H-M_alt 'P n m a'
_symmetry_space_group_name_Hall '-P 2ac 2n'
_symmetry_space_group_name_H-M 'P n m a'
_atom_sites_solution_hydrogens mixed
_audit_creation_date 2015-10-09
_audit_creation_method
;
Olex2 1.2
(compiled 2015.09.30 svn.r3233 for OlexSys, GUI svn.r5103)
;
_cell_angle_alpha 90
_cell_angle_beta 90
_cell_angle_gamma 90
_cell_formula_units_Z 4
_cell_length_a 28.2062(10)
_cell_length_b 31.0697(11)
_cell_length_c 40.1622(14)
_cell_measurement_reflns_used 9973
_cell_measurement_temperature 296(2)
_cell_volume 35196(2)
_computing_cell_refinement 'Bruker SAINT'
_computing_data_collection 'Bruker APEX2'
_computing_data_reduction 'Bruker SAINT'
_computing_molecular_graphics 'Olex2 (Dolomanov et al., 2009)'
_computing_publication_material 'Olex2 (Dolomanov et al., 2009)'
_computing_structure_refinement 'SHELXL-2014/7 (Sheldrick, 2014)'
_computing_structure_solution 'ShelXS-1997 (Sheldrick, 2008)'
_diffrn_ambient_temperature 296.15
_diffrn_measured_fraction_theta_full 0.999
_diffrn_measured_fraction_theta_max 0.999
_diffrn_measurement_device_type 'Bruker APEX-II CCD'
_diffrn_measurement_method '\f and \w scans'
_diffrn_radiation_monochromator graphite
_diffrn_radiation_type MoK\a
_diffrn_radiation_wavelength 0.71073
_diffrn_reflns_av_R_equivalents 0.0971
_diffrn_reflns_av_unetI/netI 0.0719
_diffrn_reflns_laue_measured_fraction_full 0.999
_diffrn_reflns_laue_measured_fraction_max 0.999
_diffrn_reflns_limit_h_max 26
_diffrn_reflns_limit_h_min -33
_diffrn_reflns_limit_k_max 36
_diffrn_reflns_limit_k_min -36
_diffrn_reflns_limit_l_max 41
_diffrn_reflns_limit_l_min -47
_diffrn_reflns_number 178953
_diffrn_reflns_point_group_measured_fraction_full 0.999
_diffrn_reflns_point_group_measured_fraction_max 0.999
_diffrn_reflns_theta_full 25.000
_diffrn_reflns_theta_max 25.000
_diffrn_reflns_theta_min 1.245
_diffrn_standards_number 0
_exptl_absorpt_coefficient_mu 17.105
_exptl_absorpt_correction_T_max 0.7457
_exptl_absorpt_correction_T_min 0.4844
_exptl_absorpt_correction_type multi-scan
_exptl_absorpt_process_details
;
SADABS-2008/1 (Bruker,2008) was used for absorption correction.
wR2(int) was 0.1089 before and 0.0617 after correction.
The Ratio of minimum to maximum transmission is 0.6496.
The \l/2 correction factor is 0.0015.
;
_exptl_crystal_colour orange
_exptl_crystal_density_diffrn 2.771
_exptl_crystal_description block
_exptl_crystal_F_000 25644
_exptl_crystal_size_max 0.4
_exptl_crystal_size_mid 0.32
_exptl_crystal_size_min 0.22
_refine_diff_density_max 3.394
_refine_diff_density_min -2.344
_refine_diff_density_rms 0.381
_refine_ls_extinction_method none
_refine_ls_goodness_of_fit_ref 1.084
_refine_ls_hydrogen_treatment constr
_refine_ls_matrix_type full
_refine_ls_number_parameters 831
_refine_ls_number_reflns 31600
_refine_ls_number_restraints 60
_refine_ls_restrained_S_all 1.083
_refine_ls_R_factor_all 0.1111
_refine_ls_R_factor_gt 0.0586
_refine_ls_shift/su_max 0.001
_refine_ls_shift/su_mean 0.000
_refine_ls_structure_factor_coef Fsqd
_refine_ls_weighting_details 'w=1/[\s^2^(Fo^2^)+(0.0576P)^2^+1702.9509P] where P=(Fo^2^+2Fc^2^)/3'
_refine_ls_weighting_scheme calc
_refine_ls_wR_factor_gt 0.1338
_refine_ls_wR_factor_ref 0.1670
_reflns_Friedel_coverage 0.000
_reflns_number_gt 20526
_reflns_number_total 31600
_reflns_threshold_expression 'I > 2\s(I)'
_cod_data_source_file ic5b02473_si_002.cif
_cod_data_source_block 1430500
_cod_database_code 4344531
_shelx_space_group_comment
;
The symmetry employed for this shelxl refinement is uniquely defined
by the following loop, which should always be used as a source of
symmetry information in preference to the above space-group names.
They are only intended as comments.
;
_shelx_estimated_absorpt_t_max 0.117
_shelx_estimated_absorpt_t_min 0.056
_olex2_refinement_description
;
1. Fixed Uiso
 At 1.5 times of:
  All C(H,H) groups, All C(H,H,H) groups
2. Restrained distances
 N1-C2 = N1-C3 = N1-C4 = N1-C5
 1.47 with sigma of 0.01
 N2-C6 = N2-C7 = N2-C8 = N2-C9
 1.47 with sigma of 0.01
 N3-C10 = N3-C11 = N3-C12
 1.47 with sigma of 0.01
 N4-C13 = N4-C14 = N4-C15 = N4-C16
 1.47 with sigma of 0.01
 C2-C3 \\sim C2-C4 \\sim C2-C5 \\sim C3-C4 \\sim C3-C5 \\sim C4-C5
 with sigma of 0.02
 C6-C7 \\sim C6-C8 \\sim C6-C9 \\sim C7-C8 \\sim C7-C9 \\sim C8-C9
 with sigma of 0.02
 C13-C14 \\sim C13-C15 \\sim C13-C16 \\sim C14-C15 \\sim C14-C16 \\sim C15-C16
 with sigma of 0.02
3. Others
 Fixed Sof: H10B(0.5) H11B(0.5)
 Fixed Uiso: O6W(0.10872) O7W(0.11127) O8W(0.10652) C2(0.10903) C3(0.12281)
 C4(0.13099) C5(0.14171) C8(0.12346) C9(0.12601) C11(0.09871) C12(0.10845)
 C13(0.12967) C14(0.1247) C15(0.12915) C16(0.13478)
4.a Riding coordinates:
 C10(H10A,H10B), C11(H11A,H11B)
4.b Me refined with riding coordinates:
 C2(H2A,H2B,H2C), C3(H3A,H3B,H3C), C4(H4A,H4B,H4C), C5(H5A,H5B,H5C), C6(H6A,
 H6B,H6C), C7(H7A,H7B,H7C), C8(H8A,H8B,H8C), C9(H9A,H9B,H9C), C12(H12A,H12B,
 H12C), C13(H13A,H13B,H13C), C14(H14A,H14B,H14C), C15(H15A,H15B,H15C), C16(H16A,
 H16B,H16C)
;
_shelx_shelxl_version_number 2014/7
_olex2_submission_special_instructions 'No special instructions were received'

loop_
_space_group_symop_operation_xyz
'x, y, z'
'-x+1/2, -y, z+1/2'
'-x, y+1/2, -z'
'x+1/2, -y+1/2, -z+1/2'
'-x, -y, -z'
'x-1/2, y, -z-1/2'
'x, -y-1/2, z'
'-x-1/2, y-1/2, z-1/2'

loop_
_atom_site_label
_atom_site_type_symbol
_atom_site_fract_x
_atom_site_fract_y
_atom_site_fract_z
_atom_site_U_iso_or_equiv
_atom_site_adp_type
_atom_site_occupancy
_atom_site_site_symmetry_order
_atom_site_calc_flag
_atom_site_refinement_flags_posn
_atom_site_refinement_flags_adp
_atom_site_refinement_flags_occupancy
W1 W 0.60590(4) 0.42066(3) 0.31487(2) 0.0360(2) Uani 1 1 d . . .
W2 W 0.52053(3) 0.36485(3) 0.27265(2) 0.0332(2) Uani 1 1 d . . .
W3 W 0.63490(4) 0.36334(3) 0.24559(3) 0.0384(2) Uani 1 1 d . . .
W4 W 0.48127(3) 0.40450(3) 0.18978(2) 0.0331(2) Uani 1 1 d . . .
W5 W 0.59376(4) 0.40363(3) 0.16323(2) 0.0365(2) Uani 1 1 d . . .
W6 W 0.68452(3) 0.46360(3) 0.20902(3) 0.0358(2) Uani 1 1 d . . .
W7 W 0.65521(3) 0.51989(3) 0.27702(2) 0.0327(2) Uani 1 1 d . . .
W8 W 0.53155(4) 0.51930(3) 0.30711(2) 0.0316(2) Uani 1 1 d . . .
W9 W 0.44859(3) 0.46492(3) 0.26581(2) 0.0320(2) Uani 1 1 d . . .
W10 W 0.50502(3) 0.61896(3) 0.25561(2) 0.0310(2) Uani 1 1 d . . .
W11 W 0.42163(3) 0.56404(3) 0.21252(2) 0.0328(2) Uani 1 1 d . . .
W12 W 0.45223(4) 0.50420(3) 0.13833(2) 0.0353(2) Uani 1 1 d . . .
W13 W 0.56644(4) 0.50303(3) 0.11277(2) 0.0383(2) Uani 1 1 d . . .
W14 W 0.65672(3) 0.56275(3) 0.15866(2) 0.0353(2) Uani 1 1 d . . .
W15 W 0.62709(3) 0.61985(3) 0.22718(2) 0.0320(2) Uani 1 1 d . . .
W16 W 0.57000(4) 0.62306(3) 0.10635(2) 0.0358(2) Uani 1 1 d . . .
W17 W 0.16067(3) 0.69073(3) -0.07463(2) 0.0290(2) Uani 1 1 d . . .
W18 W 0.12791(3) 0.63703(3) -0.00629(2) 0.0318(2) Uani 1 1 d . . .
W19 W 0.04604(5) 0.7500 -0.07548(3) 0.0315(3) Uani 1 2 d S T P
W20 W 0.01293(3) 0.69500(3) -0.00596(2) 0.0377(2) Uani 1 1 d . . .
W21 W 0.09032(3) 0.69630(3) 0.06895(2) 0.0339(2) Uani 1 1 d . . .
W22 W 0.21754(3) 0.69564(3) 0.10075(2) 0.0310(2) Uani 1 1 d . . .
W23 W 0.25385(3) 0.63660(3) 0.02705(2) 0.0309(2) Uani 1 1 d . . .
W24 W 0.28583(3) 0.69128(3) -0.04194(2) 0.0310(2) Uani 1 1 d . . .
W25 W 0.38055(5) 0.7500 0.00452(3) 0.0345(3) Uani 1 2 d S T P
Ce1 Ce 0.53708(5) 0.69218(4) 0.17694(3) 0.0310(3) Uani 1 1 d . . .
Ce2 Ce 0.44371(5) 0.63110(4) 0.12858(3) 0.0341(3) Uani 1 1 d . . .
Ce3 Ce 0.35598(5) 0.68888(4) 0.08131(3) 0.0350(3) Uani 1 1 d . . .
Ce4 Ce 0.44510(7) 0.7500 0.12947(5) 0.0311(4) Uani 1 2 d S T P
Ce5 Ce 0.59819(7) 0.7500 0.10857(5) 0.0378(5) Uani 1 2 d S T P
Ce6 Ce 0.47352(5) 0.66817(5) 0.04337(3) 0.0400(3) Uani 1 1 d . . .
Ce7 Ce 0.48597(7) 0.2500 0.32139(5) 0.0345(4) Uani 1 2 d S T P
P1 P 0.56653(18) 0.45886(16) 0.23762(13) 0.0196(11) Uani 1 1 d . . .
P2 P 0.53666(18) 0.56870(16) 0.18022(13) 0.0199(11) Uani 1 1 d . . .
P3 P 0.1215(3) 0.7500 -0.00585(17) 0.0202(16) Uani 1 2 d S T P
P4 P 0.2609(3) 0.7500 0.03065(17) 0.0173(15) Uani 1 2 d S T P
O1 O 0.6261(6) 0.4127(6) 0.3545(4) 0.049(4) Uiso 1 1 d . . .
O2 O 0.5567(5) 0.3762(5) 0.3126(4) 0.037(4) Uiso 1 1 d . . .
O3 O 0.6448(6) 0.3773(5) 0.2912(4) 0.045(4) Uiso 1 1 d . . .
O4 O 0.6459(5) 0.4628(5) 0.2985(4) 0.035(4) Uiso 1 1 d . . .
O5 O 0.5598(5) 0.4623(5) 0.3203(3) 0.031(3) Uiso 1 1 d . . .
O6 O 0.5775(5) 0.4170(5) 0.2597(3) 0.032(3) Uiso 1 1 d . . .
O7 O 0.4898(6) 0.3198(5) 0.2870(4) 0.040(4) Uiso 1 1 d . . .
O8 O 0.5789(6) 0.3335(5) 0.2585(4) 0.041(4) Uiso 1 1 d . . .
O9 O 0.5046(5) 0.3679(5) 0.2280(4) 0.034(4) Uiso 1 1 d . . .
O10 O 0.4807(5) 0.4107(5) 0.2819(4) 0.035(4) Uiso 1 1 d . . .
O11 O 0.6738(6) 0.3220(6) 0.2417(4) 0.053(5) Uiso 1 1 d . . .
O12 O 0.6100(5) 0.3694(5) 0.2015(4) 0.036(4) Uiso 1 1 d . . .
O13 O 0.6736(5) 0.4121(5) 0.2335(4) 0.037(4) Uiso 1 1 d . . .
O14 O 0.4367(6) 0.3698(5) 0.1787(4) 0.046(4) Uiso 1 1 d . . .
O15 O 0.5309(5) 0.3793(5) 0.1637(4) 0.037(4) Uiso 1 1 d . . .
O16 O 0.4528(5) 0.4362(5) 0.2245(4) 0.033(4) Uiso 1 1 d . . .
O17 O 0.5498(5) 0.4416(5) 0.2038(3) 0.030(3) Uiso 1 1 d . . .
O18 O 0.4737(5) 0.4475(5) 0.1599(4) 0.037(4) Uiso 1 1 d . . .
O19 O 0.6187(6) 0.3711(5) 0.1339(4) 0.049(4) Uiso 1 1 d . . .
O20 O 0.6450(5) 0.4386(5) 0.1755(4) 0.038(4) Uiso 1 1 d . . .
O21 O 0.5717(5) 0.4487(5) 0.1359(4) 0.037(4) Uiso 1 1 d . . .
O22 O 0.7398(6) 0.4508(5) 0.1947(4) 0.047(4) Uiso 1 1 d . . .
O23 O 0.7017(6) 0.4922(5) 0.2491(4) 0.047(4) Uiso 1 1 d . . .
O24 O 0.6126(5) 0.4838(5) 0.2359(3) 0.031(3) Uiso 1 1 d . . .
O25 O 0.6760(5) 0.5175(5) 0.1890(4) 0.035(4) Uiso 1 1 d . . .
O26 O 0.6927(6) 0.5405(5) 0.3062(4) 0.044(4) Uiso 1 1 d . . .
O27 O 0.5953(5) 0.5318(5) 0.2959(4) 0.035(4) Uiso 1 1 d . . .
O28 O 0.6492(5) 0.5649(5) 0.2481(4) 0.035(4) Uiso 1 1 d . . .
O29 O 0.5277(6) 0.5391(5) 0.3473(4) 0.043(4) Uiso 1 1 d . . .
O30 O 0.4727(5) 0.4895(5) 0.3053(4) 0.035(4) Uiso 1 1 d . . .
O31 O 0.5279(5) 0.4830(5) 0.2556(3) 0.030(3) Uiso 1 1 d . . .
O32 O 0.5093(5) 0.5642(5) 0.2821(4) 0.033(4) Uiso 1 1 d . . .
O33 O 0.3942(6) 0.4487(5) 0.2796(4) 0.047(4) Uiso 1 1 d . . .
O34 O 0.4366(6) 0.5154(5) 0.2464(4) 0.040(4) Uiso 1 1 d . . .
O35 O 0.4966(6) 0.6509(5) 0.2902(4) 0.046(4) Uiso 1 1 d . . .
O36 O 0.5065(5) 0.6590(5) 0.2227(4) 0.036(4) Uiso 1 1 d . . .
O37 O 0.4409(6) 0.6022(5) 0.2478(4) 0.040(4) Uiso 1 1 d . . .
O38 O 0.5725(5) 0.6125(5) 0.2535(4) 0.035(4) Uiso 1 1 d . . .
O39 O 0.5043(5) 0.5700(5) 0.2107(4) 0.036(4) Uiso 1 1 d . . .
O40 O 0.3617(6) 0.5616(5) 0.2202(4) 0.048(4) Uiso 1 1 d . . .
O41 O 0.4220(5) 0.6038(5) 0.1808(4) 0.039(4) Uiso 1 1 d . . .
O42 O 0.4303(5) 0.5186(5) 0.1811(4) 0.038(4) Uiso 1 1 d . . .
O43 O 0.4043(6) 0.4803(6) 0.1205(4) 0.050(5) Uiso 1 1 d . . .
O44 O 0.4455(6) 0.5584(5) 0.1238(4) 0.045(4) Uiso 1 1 d . . .
O45 O 0.5004(6) 0.4896(5) 0.1063(4) 0.040(4) Uiso 1 1 d . . .
O46 O 0.5266(5) 0.5284(5) 0.1592(4) 0.032(4) Uiso 1 1 d . . .
O47 O 0.5885(7) 0.4850(6) 0.0749(5) 0.061(5) Uiso 1 1 d . . .
O48 O 0.6217(6) 0.5202(5) 0.1357(4) 0.042(4) Uiso 1 1 d . . .
O49 O 0.5597(5) 0.5611(5) 0.1000(4) 0.038(4) Uiso 1 1 d . . .
O50 O 0.7078(6) 0.5651(5) 0.1362(4) 0.048(4) Uiso 1 1 d . . .
O51 O 0.6713(5) 0.6042(5) 0.1924(4) 0.034(4) Uiso 1 1 d . . .
O52 O 0.6235(5) 0.6025(5) 0.1327(4) 0.038(4) Uiso 1 1 d . . .
O53 O 0.5886(5) 0.5700(5) 0.1913(4) 0.035(4) Uiso 1 1 d . . .
O54 O 0.6632(6) 0.6516(6) 0.2511(4) 0.052(5) Uiso 1 1 d . . .
O55 O 0.6002(5) 0.6605(5) 0.2010(4) 0.038(4) Uiso 1 1 d . . .
O56 O 0.5997(6) 0.6317(5) 0.0698(4) 0.046(4) Uiso 1 1 d . . .
O57 O 0.5077(6) 0.6323(5) 0.0933(4) 0.046(4) Uiso 1 1 d . . .
O58 O 0.5754(5) 0.6761(5) 0.1276(4) 0.038(4) Uiso 1 1 d . . .
O59 O 0.5270(5) 0.6091(5) 0.1576(4) 0.034(4) Uiso 1 1 d . . .
O60 O 0.1681(6) 0.6725(5) -0.1143(4) 0.043(4) Uiso 1 1 d . . .
O61 O 0.1383(5) 0.6398(5) -0.0532(3) 0.031(3) Uiso 1 1 d . . .
O62 O 0.1756(7) 0.7500 -0.0801(5) 0.030(5) Uiso 1 2 d S T P
O63 O 0.0944(5) 0.7087(5) -0.0807(4) 0.032(4) Uiso 1 1 d . . .
O64 O 0.2216(5) 0.6824(5) -0.0578(3) 0.030(3) Uiso 1 1 d . . .
O65 O 0.1444(5) 0.7097(4) -0.0186(3) 0.025(3) Uiso 1 1 d . . .
O66 O 0.1132(6) 0.5833(5) -0.0033(4) 0.043(4) Uiso 1 1 d . . .
O67 O 0.0629(5) 0.6582(5) -0.0166(4) 0.034(4) Uiso 1 1 d . . .
O68 O 0.1143(5) 0.6574(5) 0.0370(4) 0.034(4) Uiso 1 1 d . . .
O69 O 0.1906(5) 0.6360(5) 0.0020(4) 0.035(4) Uiso 1 1 d . . .
O70 O 0.0215(8) 0.7500 -0.1155(6) 0.044(6) Uiso 1 2 d S T P
O71 O 0.0085(5) 0.7079(5) -0.0539(4) 0.031(3) Uiso 1 1 d . . .
O72 O 0.0686(7) 0.7500 -0.0192(5) 0.034(5) Uiso 1 2 d S T P
O73 O -0.0342(6) 0.6604(6) -0.0027(4) 0.051(5) Uiso 1 1 d . . .
O74 O 0.0356(5) 0.6995(5) 0.0373(4) 0.034(4) Uiso 1 1 d . . .
O75 O -0.0183(8) 0.7500 -0.0007(6) 0.043(6) Uiso 1 2 d S T P
O76 O 0.0624(6) 0.6629(6) 0.0973(4) 0.051(5) Uiso 1 1 d . . .
O77 O 0.0680(8) 0.7500 0.0864(5) 0.040(6) Uiso 1 2 d S T P
O78 O 0.1186(7) 0.7500 0.0325(5) 0.027(5) Uiso 1 2 d S T P
O79 O 0.1479(6) 0.7025(5) 0.0880(4) 0.040(4) Uiso 1 1 d . . .
O80 O 0.2041(6) 0.6615(5) 0.1335(4) 0.045(4) Uiso 1 1 d . . .
O81 O 0.2100(8) 0.7500 0.1228(5) 0.038(5) Uiso 1 2 d S T P
O82 O 0.2807(5) 0.6958(5) 0.1027(3) 0.031(3) Uiso 1 1 d . . .
O83 O 0.2185(5) 0.6574(5) 0.0634(4) 0.032(4) Uiso 1 1 d . . .
O84 O 0.2289(7) 0.7500 0.0614(5) 0.031(5) Uiso 1 2 d S T P
O85 O 0.2542(6) 0.5815(5) 0.0328(4) 0.046(4) Uiso 1 1 d . . .
O86 O 0.3088(6) 0.6508(5) 0.0465(4) 0.039(4) Uiso 1 1 d . . .
O87 O 0.2806(5) 0.6392(5) -0.0171(4) 0.035(4) Uiso 1 1 d . . .
O88 O 0.2529(5) 0.7092(5) 0.0101(3) 0.030(3) Uiso 1 1 d . . .
O89 O 0.3122(6) 0.6721(5) -0.0767(4) 0.045(4) Uiso 1 1 d . . .
O90 O 0.2749(8) 0.7500 -0.0530(5) 0.036(5) Uiso 1 2 d S T P
O91 O 0.3412(5) 0.7087(5) -0.0196(3) 0.032(4) Uiso 1 1 d . . .
O92 O 0.4275(9) 0.7500 -0.0222(6) 0.053(7) Uiso 1 2 d S T P
O93 O 0.3974(5) 0.7064(5) 0.0335(4) 0.039(4) Uiso 1 1 d . . .
O94 O 0.3141(7) 0.7500 0.0424(5) 0.028(5) Uiso 1 2 d S T P
O95 O 0.5152(8) 0.7500 0.2085(5) 0.035(5) Uiso 1 2 d S T P
O96 O 0.4663(5) 0.6856(5) 0.1577(4) 0.038(4) Uiso 1 1 d . . .
O97 O 0.5970(7) 0.7500 0.1714(5) 0.031(5) Uiso 1 2 d S T P
O98 O 0.5214(7) 0.7500 0.1392(5) 0.029(5) Uiso 1 2 d S T P
O99 O 0.4088(6) 0.6261(5) 0.0727(4) 0.043(4) Uiso 1 1 d . . .
O100 O 0.3657(6) 0.6518(5) 0.1307(4) 0.044(4) Uiso 1 1 d . . .
O101 O 0.4376(6) 0.8047(5) 0.0963(4) 0.039(4) Uiso 1 1 d . . .
O102 O 0.3666(7) 0.7500 0.1054(5) 0.030(5) Uiso 1 2 d S T P
O103 O 0.4876(8) 0.7500 0.0376(6) 0.042(6) Uiso 1 2 d S T P
O104 O 0.5431(6) 0.7851(5) 0.0651(4) 0.045(4) Uiso 1 1 d . . .
O1W O 0.3920(9) 0.7500 0.1781(6) 0.049(6) Uiso 1 2 d S T P
O2W O 0.4218(7) 0.1986(6) 0.3420(5) 0.065(6) Uiso 1 1 d . . .
O3W O 0.5450(6) 0.1999(6) 0.3476(4) 0.054(5) Uiso 1 1 d . . .
O4W O 0.5577(9) 0.2500 0.2816(7) 0.058(7) Uiso 1 2 d S T P
O5W O 0.4275(10) 0.2500 0.2737(7) 0.059(7) Uiso 1 2 d S T P
O6W O 0.6713(10) 0.7057(9) 0.1234(7) 0.109 Uiso 1 1 d . . .
O7W O 0.6444(10) 0.7169(9) 0.0617(7) 0.111 Uiso 1 1 d . . .
O8W O 0.5301(10) 0.6763(9) -0.0064(7) 0.107 Uiso 1 1 d . . .
O9W O 0.4257(12) 0.6358(10) -0.0063(8) 0.135(11) Uiso 1 1 d . . .
O10W O 0.5019(12) 0.5920(11) 0.0292(8) 0.139(11) Uiso 1 1 d . . .
O11W O 0.5770(10) 0.1941(9) 0.4114(7) 0.109(9) Uiso 1 1 d . . .
O12W O -0.3956(11) 0.8205(10) -0.2365(7) 0.124(10) Uiso 1 1 d . . .
O13W O -0.0205(18) 0.7500 -0.3246(12) 0.149(17) Uiso 1 2 d S T P
O14W O 0.3957(10) 0.6848(9) 0.2214(7) 0.112(9) Uiso 1 1 d . . .
O15W O 0.2045(14) 1.2500 -0.3317(9) 0.105(12) Uiso 1 2 d S T P
O16W O -0.3762(11) 0.8601(10) -0.3011(7) 0.123(10) Uiso 1 1 d . . .
O17W O 0.2555(19) 0.5522(17) -0.0889(13) 0.24(2) Uiso 1 1 d . . .
O18W O 0.459(2) 0.7500 0.2654(17) 0.21(3) Uiso 1 2 d S T P
C1 C 0.5247(12) 0.7500 0.0546(8) 0.036(8) Uiso 1 2 d S T P
C2 C 0.8393(9) 0.4159(10) 0.3171(8) 0.109 Uiso 1 1 d D . .
H2A H 0.8667 0.4342 0.3185 0.164 Uiso 1 1 calc R . .
H2B H 0.8322 0.4046 0.3388 0.164 Uiso 1 1 calc R . .
H2C H 0.8455 0.3926 0.3021 0.164 Uiso 1 1 calc R . .
C3 C 0.7565(9) 0.4140(10) 0.3027(9) 0.123 Uiso 1 1 d D . .
H3A H 0.7304 0.4310 0.2947 0.184 Uiso 1 1 calc R . .
H3B H 0.7624 0.3907 0.2875 0.184 Uiso 1 1 calc R . .
H3C H 0.7490 0.4027 0.3243 0.184 Uiso 1 1 calc R . .
C4 C 0.8102(12) 0.4593(11) 0.2724(6) 0.131 Uiso 1 1 d D . .
H4A H 0.8381 0.4769 0.2742 0.196 Uiso 1 1 calc R . .
H4B H 0.8160 0.4365 0.2568 0.196 Uiso 1 1 calc R . .
H4C H 0.7841 0.4765 0.2647 0.196 Uiso 1 1 calc R . .
C5 C 0.7898(13) 0.4766(9) 0.3284(8) 0.142 Uiso 1 1 d D . .
H5A H 0.8175 0.4944 0.3300 0.213 Uiso 1 1 calc R . .
H5B H 0.7636 0.4935 0.3205 0.213 Uiso 1 1 calc R . .
H5C H 0.7823 0.4652 0.3500 0.213 Uiso 1 1 calc R . .
C6 C -0.8680(12) 0.5089(7) 0.1158(8) 0.114(15) Uiso 1 1 d D . .
H6A H -0.8580 0.5021 0.1381 0.172 Uiso 1 1 calc R . .
H6B H -0.9019 0.5070 0.1144 0.172 Uiso 1 1 calc R . .
H6C H -0.8540 0.4889 0.1005 0.172 Uiso 1 1 calc R . .
C7 C -0.8734(11) 0.5834(9) 0.1312(7) 0.106(13) Uiso 1 1 d D . .
H7A H -0.8634 0.5762 0.1533 0.159 Uiso 1 1 calc R . .
H7B H -0.8630 0.6120 0.1258 0.159 Uiso 1 1 calc R . .
H7C H -0.9074 0.5821 0.1299 0.159 Uiso 1 1 calc R . .
C8 C -0.8678(12) 0.5633(11) 0.0735(6) 0.123 Uiso 1 1 d D . .
H8A H -0.8578 0.5920 0.0681 0.185 Uiso 1 1 calc R . .
H8B H -0.8538 0.5434 0.0581 0.185 Uiso 1 1 calc R . .
H8C H -0.9017 0.5616 0.0721 0.185 Uiso 1 1 calc R . .
C9 C -0.8007(8) 0.5552(11) 0.1096(9) 0.126 Uiso 1 1 d D . .
H9A H -0.7908 0.5482 0.1318 0.189 Uiso 1 1 calc R . .
H9B H -0.7868 0.5352 0.0942 0.189 Uiso 1 1 calc R . .
H9C H -0.7905 0.5839 0.1042 0.189 Uiso 1 1 calc R . .
C10 C 0.591(3) 0.7500 0.2728(13) 0.14(3) Uiso 1 2 d DS T P
H10A H 0.5571 0.7500 0.2728 0.205 Uiso 1 2 d RS T P
H10B H 0.6025 0.7248 0.2615 0.205 Uiso 0.5 1 d R . .
C11 C 0.6586(16) 0.7500 0.2973(14) 0.099 Uiso 1 2 d DS T P
H11A H 0.6781 0.7500 0.3170 0.148 Uiso 1 2 d RS T P
H11B H 0.6653 0.7752 0.2844 0.148 Uiso 0.5 1 d R . .
C12 C 0.6080(15) 0.7068(8) 0.3221(9) 0.108 Uiso 1 1 d D . .
H12A H 0.6086 0.6856 0.3047 0.163 Uiso 1 1 calc R . .
H12B H 0.6353 0.7033 0.3361 0.163 Uiso 1 1 calc R . .
H12C H 0.5797 0.7033 0.3352 0.163 Uiso 1 1 calc R . .
C13 C 0.0163(12) 0.6187(8) -0.0906(9) 0.130 Uiso 1 1 d D . .
H13A H 0.0418 0.6372 -0.0839 0.195 Uiso 1 1 calc R . .
H13B H -0.0022 0.6327 -0.1075 0.195 Uiso 1 1 calc R . .
H13C H -0.0034 0.6125 -0.0717 0.195 Uiso 1 1 calc R . .
C14 C -0.0027(10) 0.5499(10) -0.1141(9) 0.125 Uiso 1 1 d D . .
H14A H 0.0104 0.5236 -0.1227 0.187 Uiso 1 1 calc R . .
H14B H -0.0225 0.5435 -0.0953 0.187 Uiso 1 1 calc R . .
H14C H -0.0213 0.5637 -0.1311 0.187 Uiso 1 1 calc R . .
C15 C 0.0662(11) 0.5879(12) -0.1325(7) 0.129 Uiso 1 1 d D . .
H15A H 0.0789 0.5614 -0.1411 0.194 Uiso 1 1 calc R . .
H15B H 0.0480 0.6020 -0.1494 0.194 Uiso 1 1 calc R . .
H15C H 0.0918 0.6063 -0.1256 0.194 Uiso 1 1 calc R . .
C16 C 0.0640(12) 0.5575(11) -0.0778(7) 0.135 Uiso 1 1 d D . .
H16A H 0.0769 0.5311 -0.0862 0.202 Uiso 1 1 calc R . .
H16B H 0.0894 0.5763 -0.0712 0.202 Uiso 1 1 calc R . .
H16C H 0.0443 0.5515 -0.0589 0.202 Uiso 1 1 calc R . .
N1 N 0.7988(7) 0.4410(7) 0.3050(5) 0.098(10) Uiso 1 1 d D . .
N2 N -0.8527(8) 0.5527(7) 0.1074(5) 0.132(13) Uiso 1 1 d D . .
N3 N 0.6085(16) 0.7500 0.3074(12) 0.125(18) Uiso 1 2 d DS T P
N4 N 0.0357(7) 0.5786(7) -0.1038(5) 0.092(9) Uiso 1 1 d D . .

loop_
_atom_site_aniso_label
_atom_site_aniso_U_11
_atom_site_aniso_U_22
_atom_site_aniso_U_33
_atom_site_aniso_U_23
_atom_site_aniso_U_13
_atom_site_aniso_U_12
W1 0.0436(6) 0.0242(5) 0.0402(6) 0.0051(4) -0.0060(5) 0.0016(4)
W2 0.0393(6) 0.0195(4) 0.0406(5) 0.0028(4) 0.0015(4) 0.0011(4)
W3 0.0391(6) 0.0239(5) 0.0522(6) 0.0036(5) 0.0044(5) 0.0099(4)
W4 0.0379(6) 0.0213(5) 0.0402(5) -0.0039(4) -0.0025(4) 0.0016(4)
W5 0.0433(6) 0.0258(5) 0.0406(6) -0.0097(4) 0.0065(5) 0.0047(4)
W6 0.0298(5) 0.0312(5) 0.0463(6) 0.0020(4) 0.0030(4) 0.0056(4)
W7 0.0348(5) 0.0233(5) 0.0401(5) 0.0013(4) -0.0069(4) 0.0006(4)
W8 0.0426(6) 0.0223(5) 0.0300(5) 0.0002(4) 0.0026(4) 0.0023(4)
W9 0.0326(5) 0.0232(5) 0.0402(5) 0.0018(4) 0.0050(4) 0.0021(4)
W10 0.0398(6) 0.0223(4) 0.0308(5) -0.0019(4) 0.0030(4) 0.0059(4)
W11 0.0326(5) 0.0255(5) 0.0403(5) 0.0016(4) 0.0016(4) 0.0054(4)
W12 0.0418(6) 0.0246(5) 0.0396(5) -0.0031(4) -0.0080(5) 0.0019(4)
W13 0.0502(6) 0.0295(5) 0.0352(5) -0.0085(4) 0.0039(5) 0.0033(5)
W14 0.0347(5) 0.0312(5) 0.0400(6) 0.0012(4) 0.0064(4) 0.0052(4)
W15 0.0348(5) 0.0232(5) 0.0381(5) 0.0011(4) -0.0035(4) 0.0020(4)
W16 0.0456(6) 0.0287(5) 0.0331(5) -0.0012(4) 0.0019(4) 0.0044(4)
W17 0.0375(5) 0.0289(5) 0.0206(4) -0.0039(4) -0.0039(4) 0.0010(4)
W18 0.0408(6) 0.0275(5) 0.0272(5) 0.0014(4) -0.0072(4) -0.0060(4)
W19 0.0345(8) 0.0357(7) 0.0244(7) 0.000 -0.0078(6) 0.000
W20 0.0329(5) 0.0480(6) 0.0322(5) 0.0053(5) -0.0044(4) -0.0076(5)
W21 0.0351(5) 0.0437(6) 0.0229(5) 0.0054(4) -0.0001(4) -0.0059(4)
W22 0.0372(5) 0.0344(5) 0.0215(4) 0.0031(4) -0.0026(4) -0.0019(4)
W23 0.0383(5) 0.0257(5) 0.0289(5) -0.0011(4) -0.0066(4) 0.0006(4)
W24 0.0352(5) 0.0334(5) 0.0245(5) -0.0050(4) -0.0005(4) 0.0030(4)
W25 0.0340(8) 0.0408(8) 0.0285(7) 0.000 -0.0045(6) 0.000
Ce1 0.0354(7) 0.0250(7) 0.0325(7) 0.0008(5) -0.0034(6) 0.0017(6)
Ce2 0.0420(8) 0.0244(7) 0.0359(7) -0.0006(6) -0.0056(6) 0.0004(6)
Ce3 0.0388(8) 0.0314(7) 0.0349(7) -0.0039(6) -0.0057(6) -0.0024(6)
Ce4 0.0357(11) 0.0232(9) 0.0344(10) 0.000 -0.0056(8) 0.000
Ce5 0.0401(12) 0.0353(11) 0.0379(11) 0.000 0.0013(9) 0.000
Ce6 0.0491(9) 0.0358(8) 0.0351(8) -0.0028(6) -0.0039(7) 0.0022(7)
Ce7 0.0433(12) 0.0265(10) 0.0336(10) 0.000 0.0047(9) 0.000
P1 0.021(3) 0.012(2) 0.026(3) -0.003(2) 0.001(2) 0.006(2)
P2 0.018(3) 0.019(3) 0.022(3) -0.006(2) 0.000(2) 0.002(2)
P3 0.021(4) 0.025(4) 0.015(4) 0.000 -0.004(3) 0.000
P4 0.028(4) 0.011(3) 0.013(3) 0.000 0.000(3) 0.000

loop_
_atom_type_symbol
_atom_type_description
_atom_type_scat_dispersion_real
_atom_type_scat_dispersion_imag
_atom_type_scat_source
C C 0.0033 0.0016 'International Tables Vol C Tables 4.2.6.8 and 6.1.1.4'
H H 0.0000 0.0000 'International Tables Vol C Tables 4.2.6.8 and 6.1.1.4'
N N 0.0061 0.0033 'International Tables Vol C Tables 4.2.6.8 and 6.1.1.4'
O O 0.0106 0.0060 'International Tables Vol C Tables 4.2.6.8 and 6.1.1.4'
P P 0.1023 0.0942 'International Tables Vol C Tables 4.2.6.8 and 6.1.1.4'
Ce Ce -0.2486 2.6331 'International Tables Vol C Tables 4.2.6.8 and 6.1.1.4'
W W -0.8490 6.8722 'International Tables Vol C Tables 4.2.6.8 and 6.1.1.4'

loop_
_geom_angle_atom_site_label_1
_geom_angle_atom_site_label_2
_geom_angle_atom_site_label_3
_geom_angle
_geom_angle_site_symmetry_1
_geom_angle_site_symmetry_3
O1 W1 O2 100.2(7) . .
O1 W1 O3 99.5(7) . .
O1 W1 O4 103.3(7) . .
O1 W1 O5 103.1(7) . .
O1 W1 O6 168.9(7) . .
O2 W1 O3 83.7(7) . .
O2 W1 O6 71.5(6) . .
O3 W1 O6 72.8(6) . .
O4 W1 O2 156.1(6) . .
O4 W1 O3 88.4(7) . .
O4 W1 O6 84.7(6) . .
O5 W1 O2 90.0(6) . .
O5 W1 O3 157.3(6) . .
O5 W1 O4 88.6(6) . .
O5 W1 O6 84.5(6) . .
O2 W2 O6 72.3(6) . .
O2 W2 O8 83.7(6) . .
O7 W2 O2 97.7(7) . .
O7 W2 O6 166.0(6) . .
O7 W2 O8 96.4(7) . .
O7 W2 O9 103.9(7) . .
O7 W2 O10 104.5(7) . .
O8 W2 O6 73.1(6) . .
O9 W2 O2 157.3(6) . .
O9 W2 O6 85.2(6) . .
O9 W2 O8 87.1(6) . .
O9 W2 O10 90.4(6) . .
O10 W2 O2 90.7(6) . .
O10 W2 O6 85.8(6) . .
O10 W2 O8 158.9(6) . .
O3 W3 O6 73.3(6) . .
O3 W3 O8 88.3(7) . .
O3 W3 O12 157.2(7) . .
O3 W3 O13 88.9(7) . .
O8 W3 O6 73.4(6) . .
O8 W3 O12 89.8(7) . .
O8 W3 O13 157.0(7) . .
O11 W3 O3 99.6(8) . .
O11 W3 O6 170.9(7) . .
O11 W3 O8 101.1(8) . .
O11 W3 O12 103.1(7) . .
O11 W3 O13 101.9(8) . .
O12 W3 O6 84.3(6) . .
O12 W3 O13 84.1(6) . .
O13 W3 O6 84.0(6) . .
O9 W4 O17 79.9(5) . .
O14 W4 O9 94.7(7) . .
O14 W4 O15 97.8(7) . .
O14 W4 O16 102.0(7) . .
O14 W4 O17 170.5(7) . .
O14 W4 O18 101.9(7) . .
O15 W4 O9 86.9(6) . .
O15 W4 O17 74.1(6) . .
O16 W4 O9 82.6(6) . .
O16 W4 O15 158.2(6) . .
O16 W4 O17 85.2(6) . .
O18 W4 O9 163.4(6) . .
O18 W4 O15 91.5(7) . .
O18 W4 O16 93.1(7) . .
O18 W4 O17 83.7(6) . .
O12 W5 O15 89.6(6) . .
O12 W5 O17 81.4(6) . .
O15 W5 O17 72.9(6) . .
O19 W5 O12 97.3(7) . .
O19 W5 O15 98.8(7) . .
O19 W5 O17 171.6(7) . .
O19 W5 O20 102.0(7) . .
O19 W5 O21 100.0(7) . .
O20 W5 O12 85.7(6) . .
O20 W5 O15 159.1(6) . .
O20 W5 O17 86.2(6) . .
O20 W5 O21 88.7(7) . .
O21 W5 O12 162.6(6) . .
O21 W5 O15 89.7(6) . .
O21 W5 O17 81.7(6) . .
O13 W6 O20 85.9(6) . .
O13 W6 O24 81.4(6) . .
O20 W6 O24 86.0(6) . .
O22 W6 O13 97.2(7) . .
O22 W6 O20 101.6(7) . .
O22 W6 O23 99.2(8) . .
O22 W6 O24 172.2(7) . .
O22 W6 O25 100.4(7) . .
O23 W6 O13 89.8(7) . .
O23 W6 O20 159.1(7) . .
O23 W6 O24 73.2(6) . .
O25 W6 O13 162.3(6) . .
O25 W6 O20 89.2(6) . .
O25 W6 O23 88.8(7) . .
O25 W6 O24 81.4(6) . .
O4 W7 O24 79.0(6) . .
O23 W7 O4 86.7(7) . .
O23 W7 O24 74.0(6) . .
O26 W7 O4 96.9(7) . .
O26 W7 O23 98.3(7) . .
O26 W7 O24 171.4(7) . .
O26 W7 O27 101.9(7) . .
O26 W7 O28 101.9(7) . .
O27 W7 O4 83.3(6) . .
O27 W7 O23 158.4(7) . .
O27 W7 O24 85.2(6) . .
O28 W7 O4 161.2(6) . .
O28 W7 O23 92.0(7) . .
O28 W7 O24 82.5(6) . .
O28 W7 O27 91.3(6) . .
O5 W8 O31 80.1(5) . .
O27 W8 O5 82.3(6) . .
O27 W8 O30 156.8(6) . .
O27 W8 O31 86.0(6) . .
O29 W8 O5 95.3(7) . .
O29 W8 O27 102.0(7) . .
O29 W8 O30 98.9(7) . .
O29 W8 O31 170.2(6) . .
O29 W8 O32 102.7(7) . .
O30 W8 O5 85.8(6) . .
O30 W8 O31 72.3(6) . .
O32 W8 O5 162.0(6) . .
O32 W8 O27 92.3(6) . .
O32 W8 O30 92.9(6) . .
O32 W8 O31 82.4(6) . .
O10 W9 O31 80.1(5) . .
O16 W9 O10 81.8(6) . .
O16 W9 O31 84.2(6) . .
O30 W9 O10 84.7(6) . .
O30 W9 O16 155.1(6) . .
O30 W9 O31 72.9(6) . .
O33 W9 O10 93.1(7) . .
O33 W9 O16 101.6(7) . .
O33 W9 O30 99.9(7) . .
O33 W9 O31 170.4(7) . .
O33 W9 O34 103.3(8) . .
O34 W9 O10 163.5(7) . .
O34 W9 O16 92.5(7) . .
O34 W9 O30 94.6(7) . .
O34 W9 O31 83.9(6) . .
O32 W10 O39 82.0(5) . .
O35 W10 O32 94.0(7) . .
O35 W10 O36 101.2(7) . .
O35 W10 O37 99.2(7) . .
O35 W10 O38 103.5(7) . .
O35 W10 O39 170.5(7) . .
O36 W10 O32 164.6(6) . .
O36 W10 O37 95.1(7) . .
O36 W10 O38 91.0(7) . .
O36 W10 O39 83.4(6) . .
O37 W10 O32 85.0(6) . .
O37 W10 O38 154.9(6) . .
O37 W10 O39 72.0(6) . .
O38 W10 O32 82.9(6) . .
O38 W10 O39 84.6(6) . .
O34 W11 O39 82.9(6) . .
O37 W11 O34 84.8(6) . .
O37 W11 O39 72.1(6) . .
O40 W11 O34 92.8(7) . .
O40 W11 O37 100.0(7) . .
O40 W11 O39 171.3(7) . .
O40 W11 O41 99.5(8) . .
O40 W11 O42 102.1(7) . .
O41 W11 O34 167.3(7) . .
O41 W11 O37 95.6(7) . .
O41 W11 O39 85.2(6) . .
O41 W11 O42 92.2(7) . .
O42 W11 O34 82.5(6) . .
O42 W11 O37 154.9(7) . .
O42 W11 O39 84.8(6) . .
O18 W12 O46 82.0(5) . .
O42 W12 O18 85.2(6) . .
O42 W12 O45 154.0(7) . .
O42 W12 O46 83.9(6) . .
O43 W12 O18 92.1(7) . .
O43 W12 O42 103.1(7) . .
O43 W12 O44 100.9(8) . .
O43 W12 O45 100.2(7) . .
O43 W12 O46 170.6(7) . .
O44 W12 O18 166.9(7) . .
O44 W12 O42 92.2(7) . .
O44 W12 O45 94.5(7) . .
O44 W12 O46 85.0(6) . .
O45 W12 O18 82.6(6) . .
O45 W12 O46 71.8(6) . .
O21 W13 O46 86.9(6) . .
O45 W13 O21 87.1(7) . .
O45 W13 O46 73.4(6) . .
O47 W13 O21 96.4(8) . .
O47 W13 O45 99.1(8) . .
O47 W13 O46 171.6(7) . .
O47 W13 O48 102.8(8) . .
O47 W13 O49 96.2(8) . .
O48 W13 O21 87.1(7) . .
O48 W13 O45 157.8(7) . .
O48 W13 O46 84.9(6) . .
O49 W13 O21 167.0(6) . .
O49 W13 O45 94.2(7) . .
O49 W13 O46 81.0(6) . .
O49 W13 O48 86.9(7) . .
O25 W14 O53 87.1(6) . .
O48 W14 O25 86.9(7) . .
O48 W14 O51 158.1(7) . .
O48 W14 O53 84.9(6) . .
O50 W14 O25 97.3(7) . .
O50 W14 O48 102.3(8) . .
O50 W14 O51 99.5(7) . .
O50 W14 O52 95.7(7) . .
O50 W14 O53 171.7(7) . .
O51 W14 O25 89.0(6) . .
O51 W14 O53 73.4(6) . .
O52 W14 O25 166.2(7) . .
O52 W14 O48 85.8(7) . .
O52 W14 O51 93.4(6) . .
O52 W14 O53 80.6(6) . .
O28 W15 O53 80.9(6) . .
O38 W15 O28 85.1(6) . .
O38 W15 O51 154.5(6) . .
O38 W15 O53 83.6(6) . .
O51 W15 O28 83.6(6) . .
O51 W15 O53 72.1(6) . .
O54 W15 O28 94.0(7) . .
O54 W15 O38 104.0(7) . .
O54 W15 O51 99.6(7) . .
O54 W15 O53 170.6(7) . .
O54 W15 O55 100.0(8) . .
O55 W15 O28 165.8(6) . .
O55 W15 O38 93.9(7) . .
O55 W15 O51 91.5(7) . .
O55 W15 O53 84.9(6) . .
Ce1 W16 Ce2 61.89(3) . .
O49 W16 Ce1 129.4(4) . .
O49 W16 Ce2 87.4(5) . .
O49 W16 O59 81.9(6) . .
O52 W16 Ce1 88.2(5) . .
O52 W16 Ce2 129.8(5) . .
O52 W16 O49 82.1(6) . .
O52 W16 O59 82.4(6) . .
O56 W16 Ce1 133.9(6) . .
O56 W16 Ce2 132.1(6) . .
O56 W16 O49 96.7(7) . .
O56 W16 O52 97.9(7) . .
O56 W16 O57 101.3(8) . .
O56 W16 O58 102.3(7) . .
O56 W16 O59 178.5(7) . .
O57 W16 Ce1 83.6(5) . .
O57 W16 Ce2 30.9(5) . .
O57 W16 O49 88.6(7) . .
O57 W16 O52 159.5(7) . .
O57 W16 O58 94.0(7) . .
O57 W16 O59 78.2(6) . .
O58 W16 Ce1 31.9(5) . .
O58 W16 Ce2 84.7(5) . .
O58 W16 O49 159.9(6) . .
O58 W16 O52 88.8(7) . .
O58 W16 O59 79.2(6) . .
O59 W16 Ce1 47.5(3) . .
O59 W16 Ce2 47.4(3) . .
O60 W17 O61 100.8(7) . .
O60 W17 O62 100.8(8) . .
O60 W17 O63 95.5(7) . .
O60 W17 O64 100.3(7) . .
O60 W17 O65 173.7(6) . .
O61 W17 O63 88.7(6) . .
O61 W17 O65 73.4(5) . .
O62 W17 O61 158.1(7) . .
O62 W17 O63 85.4(7) . .
O62 W17 O65 84.9(7) . .
O63 W17 O65 82.1(5) . .
O64 W17 O61 91.4(6) . .
O64 W17 O62 88.5(7) . .
O64 W17 O63 163.8(6) . .
O64 W17 O65 82.5(5) . .
O61 W18 O65 73.6(5) . .
O61 W18 O67 85.5(6) . .
O66 W18 O61 98.6(7) . .
O66 W18 O65 171.5(6) . .
O66 W18 O67 96.4(7) . .
O66 W18 O68 102.2(7) . .
O66 W18 O69 102.0(7) . .
O67 W18 O65 79.8(5) . .
O68 W18 O61 157.6(6) . .
O68 W18 O65 85.0(6) . .
O68 W18 O67 84.0(6) . .
O69 W18 O61 91.8(6) . .
O69 W18 O65 82.0(6) . .
O69 W18 O67 161.6(6) . .
O69 W18 O68 92.0(6) . .
O63 W19 O63 85.8(9) 7_575 .
O63 W19 O71 89.2(6) . .
O63 W19 O71 157.9(6) 7_575 .
O63 W19 O71 89.2(6) 7_575 7_575
O63 W19 O71 157.9(6) . 7_575
O63 W19 O72 84.8(6) . .
O63 W19 O72 84.8(6) 7_575 .
O70 W19 O63 100.7(7) . .
O70 W19 O63 100.7(7) . 7_575
O70 W19 O71 101.5(7) . .
O70 W19 O71 101.5(7) . 7_575
O70 W19 O72 172.5(9) . .
O71 W19 O71 87.4(9) 7_575 .
O71 W19 O72 73.2(6) 7_575 .
O71 W19 O72 73.2(6) . .
O67 W20 O71 87.0(6) . .
O67 W20 O72 83.7(6) . .
O67 W20 O75 155.6(8) . .
O71 W20 O72 71.2(7) . .
O73 W20 O67 102.7(7) . .
O73 W20 O71 98.8(7) . .
O73 W20 O72 168.1(8) . .
O73 W20 O74 104.0(7) . .
O73 W20 O75 101.1(8) . .
O74 W20 O67 90.1(6) . .
O74 W20 O71 157.1(6) . .
O74 W20 O72 85.8(7) . .
O74 W20 O75 89.3(8) . .
O75 W20 O71 84.1(8) . .
O75 W20 O72 71.9(7) . .
O68 W21 O74 83.0(6) . .
O68 W21 O77 157.4(7) . .
O68 W21 O78 84.8(6) . .
O74 W21 O78 80.3(6) . .
O76 W21 O68 103.0(7) . .
O76 W21 O74 95.6(7) . .
O76 W21 O77 97.7(8) . .
O76 W21 O78 170.7(7) . .
O76 W21 O79 101.2(8) . .
O77 W21 O74 86.3(8) . .
O77 W21 O78 73.8(7) . .
O79 W21 O68 91.9(7) . .
O79 W21 O74 163.2(7) . .
O79 W21 O77 92.7(8) . .
O79 W21 O78 83.3(7) . .
O79 W22 O84 83.5(7) . .
O80 W22 O79 92.5(7) . .
O80 W22 O81 99.4(8) . .
O80 W22 O82 100.7(7) . .
O80 W22 O83 102.6(7) . .
O80 W22 O84 170.7(7) . .
O81 W22 O79 85.2(8) . .
O81 W22 O84 72.0(7) . .
O82 W22 O79 166.5(6) . .
O82 W22 O81 95.0(8) . .
O82 W22 O83 91.3(6) . .
O82 W22 O84 83.8(7) . .
O83 W22 O79 83.2(6) . .
O83 W22 O81 155.5(7) . .
O83 W22 O84 85.2(6) . .
O69 W23 O88 81.8(5) . .
O83 W23 O69 85.6(6) . .
O83 W23 O87 154.9(6) . .
O83 W23 O88 83.6(6) . .
O85 W23 O69 93.5(7) . .
O85 W23 O83 103.8(7) . .
O85 W23 O86 100.4(7) . .
O85 W23 O87 99.4(7) . .
O85 W23 O88 171.0(6) . .
O86 W23 O69 166.1(7) . .
O86 W23 O83 92.0(7) . .
O86 W23 O87 93.0(7) . .
O86 W23 O88 84.3(6) . .
O87 W23 O69 83.6(6) . .
O87 W23 O88 72.5(6) . .
O64 W24 O88 87.5(5) . .
O87 W24 O64 88.7(6) . .
O87 W24 O88 72.8(6) . .
O89 W24 O64 95.1(7) . .
O89 W24 O87 99.6(7) . .
O89 W24 O88 171.9(7) . .
O89 W24 O90 102.6(8) . .
O89 W24 O91 97.5(7) . .
O90 W24 O64 84.8(8) . .
O90 W24 O87 157.4(8) . .
O90 W24 O88 85.2(7) . .
O91 W24 O64 166.6(6) . .
O91 W24 O87 93.4(6) . .
O91 W24 O88 80.5(5) . .
O91 W24 O90 88.2(8) . .
Ce3 W25 Ce3 61.99(5) 7_575 .
O91 W25 Ce3 88.3(4) . .
O91 W25 Ce3 88.3(4) 7_575 7_575
O91 W25 Ce3 130.2(4) 7_575 .
O91 W25 Ce3 130.2(4) . 7_575
O91 W25 O91 82.0(8) 7_575 .
O91 W25 O94 82.6(5) 7_575 .
O91 W25 O94 82.6(5) . .
O92 W25 Ce3 132.3(6) . .
O92 W25 Ce3 132.3(6) . 7_575
O92 W25 O91 97.4(8) . .
O92 W25 O91 97.4(8) . 7_575
O92 W25 O93 101.3(7) . .
O92 W25 O93 101.3(7) . 7_575
O92 W25 O94 180.0(10) . .
O93 W25 Ce3 31.2(5) 7_575 7_575
O93 W25 Ce3 84.2(5) 7_575 .
O93 W25 Ce3 84.2(5) . 7_575
O93 W25 Ce3 31.2(5) . .
O93 W25 O91 88.7(6) 7_575 7_575
O93 W25 O91 88.7(6) . .
O93 W25 O91 160.0(6) . 7_575
O93 W25 O91 160.0(6) 7_575 .
O93 W25 O93 94.3(10) . 7_575
O93 W25 O94 78.7(6) 7_575 .
O93 W25 O94 78.7(6) . .
O94 W25 Ce3 47.7(3) . 7_575
O94 W25 Ce3 47.7(3) . .
W16 Ce1 Ce4 93.65(4) . .
W16 Ce1 Ce5 66.07(3) . .
Ce1 Ce1 W16 125.75(2) 7_575 .
Ce1 Ce1 Ce4 60.84(2) 7_575 .
Ce1 Ce1 Ce5 61.01(2) 7_575 .
Ce4 Ce1 Ce5 73.02(5) . .
O36 Ce1 W16 117.0(4) . .
O36 Ce1 Ce1 116.9(4) . 7_575
O36 Ce1 Ce4 111.8(4) . .
O36 Ce1 Ce5 173.5(4) . .
O36 Ce1 O58 140.5(5) . .
O36 Ce1 O59 76.1(5) . .
O36 Ce1 O95 78.8(6) . .
O36 Ce1 O97 131.3(6) . .
O36 Ce1 O98 141.4(6) . .
O55 Ce1 W16 82.9(4) . .
O55 Ce1 Ce1 115.9(4) . 7_575
O55 Ce1 Ce4 172.3(4) . .
O55 Ce1 Ce5 99.3(4) . .
O55 Ce1 O36 75.9(5) . .
O55 Ce1 O58 84.5(5) . .
O55 Ce1 O59 77.9(5) . .
O55 Ce1 O95 108.6(7) . .
O55 Ce1 O97 79.4(5) . .
O55 Ce1 O98 138.2(6) . .
O58 Ce1 W16 25.1(4) . .
O58 Ce1 Ce1 102.5(4) . 7_575
O58 Ce1 Ce4 89.5(4) . .
O58 Ce1 Ce5 41.6(4) . .
O58 Ce1 O59 66.3(5) . .
O58 Ce1 O97 76.2(6) . .
O58 Ce1 O98 72.9(6) . .
O59 Ce1 W16 41.3(3) . .
O59 Ce1 Ce1 162.3(3) . 7_575
O59 Ce1 Ce4 104.0(3) . .
O59 Ce1 Ce5 107.4(3) . .
O95 Ce1 W16 162.9(4) . .
O95 Ce1 Ce1 38.1(4) . 7_575
O95 Ce1 Ce4 73.3(5) . .
O95 Ce1 Ce5 98.9(4) . .
O95 Ce1 O58 140.5(6) . .
O95 Ce1 O59 151.6(5) . .
O95 Ce1 O97 70.3(6) . .
O95 Ce1 O98 73.2(6) . .
O96 Ce1 W16 84.4(4) . .
O96 Ce1 Ce1 95.4(4) . 7_575
O96 Ce1 Ce4 37.5(4) . .
O96 Ce1 Ce5 102.2(4) . .
O96 Ce1 O36 84.0(6) . .
O96 Ce1 O55 147.9(6) . .
O96 Ce1 O58 96.1(6) . .
O96 Ce1 O59 73.1(5) . .
O96 Ce1 O95 91.3(7) . .
O96 Ce1 O97 132.1(6) . .
O96 Ce1 O98 70.8(6) . .
O97 Ce1 W16 100.5(4) . .
O97 Ce1 Ce1 43.5(3) . 7_575
O97 Ce1 Ce4 94.6(4) . .
O97 Ce1 Ce5 42.7(5) . .
O97 Ce1 O59 137.5(5) . .
O98 Ce1 W16 89.8(4) . .
O98 Ce1 Ce1 41.3(4) . 7_575
O98 Ce1 Ce4 34.5(5) . .
O98 Ce1 Ce5 41.6(5) . .
O98 Ce1 O59 121.0(5) . .
O98 Ce1 O97 61.6(6) . .
W16 Ce2 Ce4 93.44(5) . .
W16 Ce2 Ce6 65.02(4) . .
Ce3 Ce2 W16 124.84(5) . .
Ce3 Ce2 Ce4 60.89(4) . .
Ce3 Ce2 Ce6 60.92(4) . .
Ce4 Ce2 Ce6 72.29(4) . .
O41 Ce2 W16 116.4(4) . .
O41 Ce2 Ce3 118.2(4) . .
O41 Ce2 Ce4 110.9(4) . .
O41 Ce2 Ce6 176.1(4) . .
O41 Ce2 O59 75.5(5) . .
O41 Ce2 O99 133.6(5) . .
O41 Ce2 O101 140.4(5) . 7_575
O44 Ce2 W16 83.7(4) . .
O44 Ce2 Ce3 117.8(4) . .
O44 Ce2 Ce4 175.3(4) . .
O44 Ce2 Ce6 103.1(4) . .
O44 Ce2 O41 73.8(6) . .
O44 Ce2 O57 86.9(6) . .
O44 Ce2 O59 76.5(5) . .
O44 Ce2 O99 82.4(6) . .
O44 Ce2 O100 107.7(6) . .
O44 Ce2 O101 142.0(6) . 7_575
O57 Ce2 W16 24.5(4) . .
O57 Ce2 Ce3 101.9(4) . .
O57 Ce2 Ce4 88.9(4) . .
O57 Ce2 Ce6 41.1(4) . .
O57 Ce2 O41 139.8(6) . .
O57 Ce2 O59 65.7(5) . .
O57 Ce2 O99 75.6(6) . .
O57 Ce2 O101 73.0(6) . 7_575
O59 Ce2 W16 41.3(3) . .
O59 Ce2 Ce3 161.6(3) . .
O59 Ce2 Ce4 103.8(3) . .
O59 Ce2 Ce6 106.2(3) . .
O96 Ce2 W16 84.2(4) . .
O96 Ce2 Ce3 95.6(4) . .
O96 Ce2 Ce4 37.4(4) . .
O96 Ce2 Ce6 100.9(4) . .
O96 Ce2 O41 82.9(6) . .
O96 Ce2 O44 145.4(6) . .
O96 Ce2 O57 95.2(6) . .
O96 Ce2 O59 73.1(5) . .
O96 Ce2 O99 131.6(6) . .
O96 Ce2 O100 92.4(6) . .
O96 Ce2 O101 70.0(5) . 7_575
O99 Ce2 W16 99.3(4) . .
O99 Ce2 Ce3 43.4(4) . .
O99 Ce2 Ce4 94.4(4) . .
O99 Ce2 Ce6 42.9(4) . .
O99 Ce2 O59 136.4(5) . .
O100 Ce2 W16 163.0(4) . .
O100 Ce2 Ce3 38.8(4) . .
O100 Ce2 Ce4 74.3(4) . .
O100 Ce2 Ce6 99.5(4) . .
O100 Ce2 O41 79.5(6) . .
O100 Ce2 O57 140.6(6) . .
O100 Ce2 O59 152.3(5) . .
O100 Ce2 O99 70.6(6) . .
O100 Ce2 O101 73.6(6) . 7_575
O101 Ce2 W16 89.7(4) 7_575 .
O101 Ce2 Ce3 41.1(4) 7_575 .
O101 Ce2 Ce4 33.9(4) 7_575 .
O101 Ce2 Ce6 41.8(4) 7_575 .
O101 Ce2 O59 120.5(5) 7_575 .
O101 Ce2 O99 61.8(5) 7_575 .
W25 Ce3 Ce4 92.60(4) . .
W25 Ce3 Ce6 65.00(4) . .
Ce2 Ce3 W25 124.68(5) . .
Ce2 Ce3 Ce4 60.84(3) . .
Ce2 Ce3 Ce6 60.99(4) . .
Ce4 Ce3 Ce6 72.30(4) . .
O82 Ce3 W25 116.0(4) . .
O82 Ce3 Ce2 118.9(4) . .
O82 Ce3 Ce4 112.6(4) . .
O82 Ce3 Ce6 174.7(4) . .
O82 Ce3 O93 139.0(5) . .
O82 Ce3 O94 75.5(5) . .
O82 Ce3 O99 132.9(5) . .
O82 Ce3 O100 80.5(5) . .
O82 Ce3 O101 142.0(5) . 7_575
O86 Ce3 W25 82.2(4) . .
O86 Ce3 Ce2 117.9(4) . .
O86 Ce3 Ce4 172.4(4) . .
O86 Ce3 Ce6 100.4(4) . .
O86 Ce3 O82 74.8(5) . .
O86 Ce3 O93 84.7(5) . .
O86 Ce3 O94 75.9(5) . .
O86 Ce3 O99 81.7(5) . .
O86 Ce3 O100 109.8(6) . .
O86 Ce3 O101 140.0(5) . 7_575
O93 Ce3 W25 24.4(4) . .
O93 Ce3 Ce2 102.0(4) . .
O93 Ce3 Ce4 88.3(4) . .
O93 Ce3 Ce6 41.2(4) . .
O93 Ce3 O94 65.1(6) . .
O93 Ce3 O99 76.4(5) . .
O93 Ce3 O101 72.7(5) . 7_575
O94 Ce3 W25 40.9(4) . .
O94 Ce3 Ce2 161.3(4) . .
O94 Ce3 Ce4 103.7(3) . .
O94 Ce3 Ce6 105.8(4) . .
O99 Ce3 W25 100.1(4) . .
O99 Ce3 Ce2 42.9(4) . .
O99 Ce3 Ce4 93.9(4) . .
O99 Ce3 Ce6 43.0(4) . .
O99 Ce3 O94 136.7(5) . .
O100 Ce3 W25 162.3(4) . .
O100 Ce3 Ce2 38.4(4) . .
O100 Ce3 Ce4 74.1(4) . .
O100 Ce3 Ce6 99.2(4) . .
O100 Ce3 O93 140.4(6) . .
O100 Ce3 O94 152.9(6) . .
O100 Ce3 O99 69.9(6) . .
O100 Ce3 O101 73.2(6) . 7_575
O101 Ce3 W25 89.2(4) 7_575 .
O101 Ce3 Ce2 41.1(4) 7_575 .
O101 Ce3 Ce4 33.9(4) 7_575 .
O101 Ce3 Ce6 41.9(4) 7_575 .
O101 Ce3 O94 120.2(5) 7_575 .
O101 Ce3 O99 61.4(5) 7_575 .
O102 Ce3 W25 84.0(5) . .
O102 Ce3 Ce2 96.2(5) . .
O102 Ce3 Ce4 38.5(5) . .
O102 Ce3 Ce6 102.3(5) . .
O102 Ce3 O82 83.0(6) . .
O102 Ce3 O86 145.2(6) . .
O102 Ce3 O93 95.5(6) . .
O102 Ce3 O94 72.8(6) . .
O102 Ce3 O99 132.3(6) . .
O102 Ce3 O100 92.2(6) . .
O102 Ce3 O101 71.3(6) . 7_575
Ce1 Ce4 Ce1 58.32(5) . 7_575
Ce1 Ce4 Ce2 119.98(5) 7_575 .
Ce1 Ce4 Ce2 61.66(3) 7_575 7_575
Ce1 Ce4 Ce2 119.98(5) . 7_575
Ce1 Ce4 Ce2 61.66(3) . .
Ce1 Ce4 Ce3 119.92(3) . .
Ce1 Ce4 Ce3 177.94(5) 7_575 .
Ce2 Ce4 Ce2 178.35(7) 7_575 .
Ce2 Ce4 Ce3 58.27(3) . .
Ce2 Ce4 Ce3 120.09(5) 7_575 .
O96 Ce4 Ce1 33.5(4) . .
O96 Ce4 Ce1 89.2(4) 7_575 .
O96 Ce4 Ce1 89.2(4) . 7_575
O96 Ce4 Ce1 33.5(4) 7_575 7_575
O96 Ce4 Ce2 148.1(4) . 7_575
O96 Ce4 Ce2 33.4(4) . .
O96 Ce4 Ce2 33.4(4) 7_575 7_575
O96 Ce4 Ce2 148.1(4) 7_575 .
O96 Ce4 Ce3 148.6(4) 7_575 .
O96 Ce4 Ce3 89.3(4) . .
O96 Ce4 O96 114.7(7) . 7_575
O96 Ce4 O102 114.9(4) 7_575 .
O96 Ce4 O102 114.9(4) . .
O96 Ce4 O1W 77.0(5) . .
O96 Ce4 O1W 77.0(5) 7_575 .
O98 Ce4 Ce1 38.3(3) . 7_575
O98 Ce4 Ce1 38.3(3) . .
O98 Ce4 Ce2 90.70(4) . .
O98 Ce4 Ce2 90.70(4) . 7_575
O98 Ce4 Ce3 139.7(3) . .
O98 Ce4 O96 70.6(4) . 7_575
O98 Ce4 O96 70.6(4) . .
O98 Ce4 O102 166.7(7) . .
O98 Ce4 O1W 117.2(8) . .
O101 Ce4 Ce1 90.3(4) 7_575 .
O101 Ce4 Ce1 140.1(4) 7_575 7_575
O101 Ce4 Ce1 140.1(4) . .
O101 Ce4 Ce1 90.3(4) . 7_575
O101 Ce4 Ce2 37.8(4) . 7_575
O101 Ce4 Ce2 37.8(4) 7_575 .
O101 Ce4 Ce2 140.9(4) . .
O101 Ce4 Ce2 140.9(4) 7_575 7_575
O101 Ce4 Ce3 90.8(4) . .
O101 Ce4 Ce3 37.8(4) 7_575 .
O101 Ce4 O96 70.0(5) 7_575 .
O101 Ce4 O96 167.7(6) . .
O101 Ce4 O96 70.0(5) . 7_575
O101 Ce4 O96 167.7(6) 7_575 7_575
O101 Ce4 O98 101.9(5) . .
O101 Ce4 O98 101.9(5) 7_575 .
O101 Ce4 O101 103.0(8) 7_575 .
O101 Ce4 O102 70.4(5) 7_575 .
O101 Ce4 O102 70.4(5) . .
O101 Ce4 O1W 115.4(5) . .
O101 Ce4 O1W 115.4(5) 7_575 .
O102 Ce4 Ce1 148.41(18) . 7_575
O102 Ce4 Ce1 148.41(18) . .
O102 Ce4 Ce2 89.22(4) . .
O102 Ce4 Ce2 89.22(4) . 7_575
O102 Ce4 Ce3 33.64(18) . .
O102 Ce4 O1W 76.1(7) . .
O1W Ce4 Ce1 91.0(5) . .
O1W Ce4 Ce1 91.0(5) . 7_575
O1W Ce4 Ce2 90.07(4) . 7_575
O1W Ce4 Ce2 90.07(4) . .
O1W Ce4 Ce3 90.1(5) . .
O58 Ce5 Ce1 37.9(3) . .
O58 Ce5 Ce1 95.7(4) 7_575 .
O58 Ce5 O58 133.1(7) 7_575 .
O58 Ce5 O97 72.1(4) . .
O58 Ce5 O97 72.1(4) 7_575 .
O58 Ce5 O104 70.4(5) . 7_575
O58 Ce5 O104 116.1(5) 7_575 7_575
O58 Ce5 O104 70.4(5) 7_575 .
O58 Ce5 O104 116.1(5) . .
O58 Ce5 O6W 129.2(7) 7_575 .
O58 Ce5 O6W 69.0(7) . .
O58 Ce5 O6W 69.0(7) 7_575 7_575
O58 Ce5 O6W 129.2(7) . 7_575
O58 Ce5 O7W 89.2(7) . .
O58 Ce5 O7W 137.5(7) . 7_575
O58 Ce5 O7W 89.2(7) 7_575 7_575
O58 Ce5 O7W 137.5(7) 7_575 .
O58 Ce5 C1 92.5(4) . .
O58 Ce5 C1 92.5(4) 7_575 .
O97 Ce5 Ce1 41.7(3) . .
O97 Ce5 O104 132.0(5) . 7_575
O97 Ce5 O104 132.0(5) . .
O97 Ce5 O6W 77.2(7) . .
O97 Ce5 O6W 77.2(7) . 7_575
O97 Ce5 C1 135.5(8) . .
O98 Ce5 Ce1 39.6(3) . .
O98 Ce5 O58 68.1(4) . .
O98 Ce5 O58 68.1(4) . 7_575
O98 Ce5 O97 59.6(6) . .
O98 Ce5 O104 79.1(6) . .
O98 Ce5 O104 79.1(6) . 7_575
O98 Ce5 O6W 126.1(7) . 7_575
O98 Ce5 O6W 126.1(7) . .
O98 Ce5 O7W 145.3(7) . .
O98 Ce5 O7W 145.3(7) . 7_575
O98 Ce5 C1 75.9(8) . .
O104 Ce5 Ce1 90.9(4) 7_575 .
O104 Ce5 Ce1 115.2(4) . .
O104 Ce5 O104 50.0(7) 7_575 .
O104 Ce5 C1 25.1(4) 7_575 .
O104 Ce5 C1 25.1(4) . .
O6W Ce5 Ce1 86.7(6) . .
O6W Ce5 Ce1 117.7(6) 7_575 .
O6W Ce5 O104 150.8(7) 7_575 7_575
O6W Ce5 O104 114.7(7) . 7_575
O6W Ce5 O104 114.7(7) 7_575 .
O6W Ce5 O104 150.8(7) . .
O6W Ce5 O6W 65.3(13) . 7_575
O6W Ce5 C1 136.7(7) 7_575 .
O6W Ce5 C1 136.7(7) . .
O7W Ce5 Ce1 126.8(6) . .
O7W Ce5 Ce1 174.7(6) 7_575 .
O7W Ce5 O97 139.2(7) . .
O7W Ce5 O97 139.2(7) 7_575 .
O7W Ce5 O104 88.8(7) 7_575 7_575
O7W Ce5 O104 68.4(7) . 7_575
O7W Ce5 O104 88.8(7) . .
O7W Ce5 O104 68.4(7) 7_575 .
O7W Ce5 O6W 88.6(9) . 7_575
O7W Ce5 O6W 88.6(9) 7_575 .
O7W Ce5 O6W 62.2(9) 7_575 7_575
O7W Ce5 O6W 62.2(9) . .
O7W Ce5 O7W 48.4(13) 7_575 .
O7W Ce5 C1 79.4(9) 7_575 .
O7W Ce5 C1 79.4(9) . .
C1 Ce5 Ce1 102.4(5) . .
Ce3 Ce6 Ce2 58.09(4) . .
O57 Ce6 Ce2 37.4(4) . .
O57 Ce6 Ce3 95.4(4) . .
O57 Ce6 O99 70.9(5) . .
O57 Ce6 O101 67.9(5) . 7_575
O57 Ce6 O103 117.0(6) . .
O57 Ce6 O104 71.7(5) . 7_575
O57 Ce6 O8W 115.4(7) . .
O57 Ce6 O9W 130.0(8) . .
O57 Ce6 O10W 69.1(8) . .
O57 Ce6 C1 94.2(7) . .
O93 Ce6 Ce2 95.7(4) . .
O93 Ce6 Ce3 37.8(4) . .
O93 Ce6 O57 132.7(5) . .
O93 Ce6 O99 72.5(5) . .
O93 Ce6 O101 68.0(5) . 7_575
O93 Ce6 O103 69.4(6) . .
O93 Ce6 O104 116.1(5) . 7_575
O93 Ce6 O8W 111.4(7) . .
O93 Ce6 O9W 67.4(8) . .
O93 Ce6 O10W 132.5(8) . .
O93 Ce6 C1 92.0(7) . .
O99 Ce6 Ce2 41.2(4) . .
O99 Ce6 Ce3 41.8(4) . .
O99 Ce6 O103 131.3(6) . .
O99 Ce6 O104 132.6(5) . 7_575
O99 Ce6 O8W 149.2(7) . .
O99 Ce6 O9W 77.5(8) . .
O99 Ce6 O10W 81.5(8) . .
O99 Ce6 C1 136.3(7) . .
O101 Ce6 Ce2 39.5(4) 7_575 .
O101 Ce6 Ce3 39.6(4) 7_575 .
O101 Ce6 O99 59.2(5) 7_575 .
O101 Ce6 O103 78.8(6) 7_575 .
O101 Ce6 O104 80.3(5) 7_575 7_575
O101 Ce6 O8W 151.5(7) 7_575 .
O101 Ce6 O9W 124.7(8) 7_575 .
O101 Ce6 O10W 128.8(8) 7_575 .
O101 Ce6 C1 77.2(7) 7_575 .
O103 Ce6 Ce2 115.1(5) . .
O103 Ce6 Ce3 90.2(5) . .
O103 Ce6 O104 50.4(6) . 7_575
O103 Ce6 O9W 113.0(9) . .
O103 Ce6 C1 24.9(7) . .
O104 Ce6 Ce2 92.0(4) 7_575 .
O104 Ce6 Ce3 116.2(4) 7_575 .
O104 Ce6 O9W 149.9(8) 7_575 .
O104 Ce6 C1 25.6(6) 7_575 .
O8W Ce6 Ce2 152.8(6) . .
O8W Ce6 Ce3 149.2(6) . .
O8W Ce6 O103 74.8(8) . .
O8W Ce6 O104 74.7(7) . 7_575
O8W Ce6 O9W 76.4(9) . .
O8W Ce6 C1 74.4(9) . .
O9W Ce6 Ce2 117.9(7) . .
O9W Ce6 Ce3 85.3(7) . .
O9W Ce6 C1 134.4(9) . .
O10W Ce6 Ce2 89.3(7) . .
O10W Ce6 Ce3 122.1(7) . .
O10W Ce6 O103 147.2(9) . .
O10W Ce6 O104 110.8(8) . 7_575
O10W Ce6 O8W 74.0(10) . .
O10W Ce6 O9W 68.7(10) . .
O10W Ce6 C1 132.5(9) . .
C1 Ce6 Ce2 103.7(6) . .
C1 Ce6 Ce3 103.0(6) . .
O7 Ce7 O7 114.9(7) . 7_565
O7 Ce7 O4W 68.6(4) . .
O7 Ce7 O4W 68.6(4) 7_565 .
O70 Ce7 O7 122.5(3) 2_565 7_565
O70 Ce7 O7 122.6(3) 2_565 .
O70 Ce7 O2W 67.5(6) 2_565 7_565
O70 Ce7 O2W 67.5(6) 2_565 .
O70 Ce7 O4W 133.1(8) 2_565 .
O2W Ce7 O7 71.1(6) . 7_565
O2W Ce7 O7 71.1(6) 7_565 .
O2W Ce7 O7 137.0(6) . .
O2W Ce7 O7 137.0(6) 7_565 7_565
O2W Ce7 O2W 77.5(9) 7_565 .
O2W Ce7 O4W 139.3(5) 7_565 .
O2W Ce7 O4W 139.3(5) . .
O3W Ce7 O7 71.0(5) . 7_565
O3W Ce7 O7 71.0(5) 7_565 .
O3W Ce7 O7 136.0(5) 7_565 7_565
O3W Ce7 O7 136.0(5) . .
O3W Ce7 O70 68.8(6) 7_565 2_565
O3W Ce7 O70 68.8(6) . 2_565
O3W Ce7 O2W 136.3(6) . 7_565
O3W Ce7 O2W 86.9(6) . .
O3W Ce7 O2W 136.3(6) 7_565 .
O3W Ce7 O2W 86.9(6) 7_565 7_565
O3W Ce7 O3W 76.6(8) . 7_565
O3W Ce7 O4W 74.8(6) 7_565 .
O3W Ce7 O4W 74.9(6) . .
O3W Ce7 O5W 138.6(5) . .
O3W Ce7 O5W 138.6(5) 7_565 .
O5W Ce7 O7 67.7(4) . 7_565
O5W Ce7 O7 67.7(4) . .
O5W Ce7 O70 134.5(8) . 2_565
O5W Ce7 O2W 77.5(6) . 7_565
O5W Ce7 O2W 77.5(6) . .
O5W Ce7 O4W 92.4(8) . .
O17 P1 O6 105.4(8) . .
O24 P1 O6 106.0(8) . .
O24 P1 O17 113.7(8) . .
O31 P1 O6 106.2(8) . .
O31 P1 O17 112.0(8) . .
O31 P1 O24 112.8(8) . .
O39 P2 O46 110.5(8) . .
O39 P2 O53 109.8(8) . .
O39 P2 O59 109.8(8) . .
O46 P2 O59 107.6(8) . .
O53 P2 O46 111.0(8) . .
O53 P2 O59 108.2(8) . .
O65 P3 O65 113.2(11) 7_575 .
O65 P3 O72 106.9(7) . .
O65 P3 O72 106.9(7) 7_575 .
O65 P3 O78 111.4(7) . .
O65 P3 O78 111.4(7) 7_575 .
O78 P3 O72 106.7(11) . .
O84 P4 O94 108.7(11) . .
O88 P4 O84 110.4(7) . .
O88 P4 O84 110.4(7) 7_575 .
O88 P4 O88 112.1(11) 7_575 .
O88 P4 O94 107.6(7) 7_575 .
O88 P4 O94 107.6(7) . .
W2 O2 W1 122.7(8) . .
W3 O3 W1 122.4(9) . .
W1 O4 W7 149.9(9) . .
W1 O5 W8 149.8(8) . .
W1 O6 W3 91.4(5) . .
W2 O6 W1 93.3(5) . .
W2 O6 W3 92.0(5) . .
P1 O6 W1 123.0(8) . .
P1 O6 W2 123.6(8) . .
P1 O6 W3 124.4(8) . .
W2 O7 Ce7 151.0(8) . .
W3 O8 W2 121.6(8) . .
W2 O9 W4 147.5(8) . .
W2 O10 W9 148.3(8) . .
W3 O12 W5 151.7(9) . .
W6 O13 W3 151.8(9) . .
W4 O15 W5 121.1(8) . .
W4 O16 W9 157.4(9) . .
W4 O17 W5 91.3(5) . .
P1 O17 W4 130.1(8) . .
P1 O17 W5 128.5(8) . .
W4 O18 W12 161.4(9) . .
W5 O20 W6 150.5(9) . .
W5 O21 W13 162.6(9) . .
W6 O23 W7 121.8(9) . .
W7 O24 W6 90.5(5) . .
P1 O24 W6 128.0(8) . .
P1 O24 W7 131.1(8) . .
W6 O25 W14 162.7(9) . .
W7 O27 W8 154.8(9) . .
W7 O28 W15 161.7(9) . .
W9 O30 W8 123.0(8) . .
W9 O31 W8 90.1(5) . .
P1 O31 W8 128.8(8) . .
P1 O31 W9 130.9(8) . .
W8 O32 W10 162.9(9) . .
W9 O34 W11 164.7(9) . .
W10 O36 Ce1 155.0(8) . .
W10 O37 W11 123.8(8) . .
W15 O38 W10 145.7(8) . .
W11 O39 W10 92.0(5) . .
P2 O39 W10 128.6(9) . .
P2 O39 W11 128.3(9) . .
W11 O41 Ce2 153.7(9) . .
W12 O42 W11 145.3(9) . .
W12 O44 Ce2 155.6(9) . .
W13 O45 W12 122.7(8) . .
W13 O46 W12 92.1(5) . .
P2 O46 W12 127.8(8) . .
P2 O46 W13 129.0(8) . .
W13 O48 W14 150.1(9) . .
W13 O49 W16 152.7(9) . .
W14 O51 W15 122.8(8) . .
W14 O52 W16 155.2(9) . .
W14 O53 W15 91.6(5) . .
P2 O53 W14 128.4(8) . .
P2 O53 W15 129.1(8) . .
W15 O55 Ce1 152.2(9) . .
W16 O57 Ce2 124.5(8) . .
W16 O57 Ce6 131.7(8) . .
Ce2 O57 Ce6 101.5(6) . .
W16 O58 Ce1 123.0(7) . .
W16 O58 Ce5 133.9(7) . .
Ce1 O58 Ce5 100.5(6) . .
W16 O59 Ce1 91.1(5) . .
W16 O59 Ce2 91.3(5) . .
Ce2 O59 Ce1 88.5(4) . .
P2 O59 W16 123.1(8) . .
P2 O59 Ce1 125.2(8) . .
P2 O59 Ce2 126.9(8) . .
W17 O61 W18 122.3(7) . .
W17 O62 W17 151.1(12) . 7_575
W19 O63 W17 150.3(8) . .
W17 O64 W24 163.6(8) . .
W18 O65 W17 90.0(5) . .
P3 O65 W17 128.0(8) . .
P3 O65 W18 129.9(8) . .
W20 O67 W18 148.3(8) . .
W21 O68 W18 155.8(9) . .
W18 O69 W23 161.2(9) . .
W19 O70 Ce7 161.5(13) . 2_564
W19 O71 W20 123.5(7) . .
W19 O72 W20 92.1(6) . .
W19 O72 W20 92.1(6) . 7_575
W20 O72 W20 91.7(7) 7_575 .
P3 O72 W19 125.5(12) . .
P3 O72 W20 123.1(7) . .
P3 O72 W20 123.1(7) . 7_575
W20 O74 W21 148.8(8) . .
W20 O75 W20 124.2(12) . 7_575
W21 O77 W21 121.2(12) . 7_575
W21 O78 W21 90.0(7) . 7_575
P3 O78 W21 129.6(6) . .
P3 O78 W21 129.6(6) . 7_575
W21 O79 W22 163.9(9) . .
W22 O81 W22 123.3(11) 7_575 .
W22 O82 Ce3 154.8(8) . .
W23 O83 W22 146.0(8) . .
W22 O84 W22 92.7(7) . 7_575
P4 O84 W22 128.8(6) . .
P4 O84 W22 128.8(6) . 7_575
W23 O86 Ce3 155.0(9) . .
W24 O87 W23 123.2(8) . .
W23 O88 W24 91.5(5) . .
P4 O88 W23 129.6(8) . .
P4 O88 W24 128.0(8) . .
W24 O90 W24 147.0(12) . 7_575
W24 O91 W25 153.9(8) . .
W25 O93 Ce3 124.4(8) . .
W25 O93 Ce6 132.3(8) . .
Ce3 O93 Ce6 101.0(6) . .
W25 O94 Ce3 91.4(5) . .
W25 O94 Ce3 91.4(5) . 7_575
Ce3 O94 Ce3 88.2(6) 7_575 .
P4 O94 W25 123.5(11) . .
P4 O94 Ce3 125.8(6) . .
P4 O94 Ce3 125.8(6) . 7_575
Ce1 O95 Ce1 103.8(8) . 7_575
Ce1 O96 Ce2 122.9(7) . .
Ce1 O96 Ce4 109.0(6) . .
Ce2 O96 Ce4 109.2(6) . .
Ce1 O97 Ce1 93.0(7) . 7_575
Ce1 O97 Ce5 95.7(6) 7_575 .
Ce1 O97 Ce5 95.7(6) . .
Ce1 O98 Ce1 97.4(7) . 7_575
Ce1 O98 Ce5 98.7(6) 7_575 .
Ce1 O98 Ce5 98.7(6) . .
Ce4 O98 Ce1 107.2(6) . 7_575
Ce4 O98 Ce1 107.2(6) . .
Ce4 O98 Ce5 140.1(9) . .
Ce2 O99 Ce3 93.7(5) . .
Ce2 O99 Ce6 96.0(6) . .
Ce3 O99 Ce6 95.3(5) . .
Ce2 O100 Ce3 102.8(6) . .
Ce2 O101 Ce3 97.8(6) 7_575 7_575
Ce2 O101 Ce6 98.7(6) 7_575 7_575
Ce3 O101 Ce6 98.5(5) 7_575 7_575
Ce4 O101 Ce2 108.3(6) . 7_575
Ce4 O101 Ce3 108.3(6) . 7_575
Ce4 O101 Ce6 138.4(7) . 7_575
Ce3 O102 Ce3 123.9(9) . 7_575
Ce3 O102 Ce4 107.9(6) . .
Ce3 O102 Ce4 107.9(6) 7_575 .
Ce6 O103 Ce6 159.5(10) . 7_575
C1 O103 Ce6 94.6(6) . 7_575
C1 O103 Ce6 94.6(6) . .
Ce5 O104 Ce6 157.0(7) . 7_575
C1 O104 Ce5 96.2(16) . .
C1 O104 Ce6 93.4(15) . 7_575
Ce6 C1 Ce5 116.6(6) 7_575 .
Ce6 C1 Ce5 116.6(6) . .
Ce6 C1 Ce6 118.5(11) . 7_575
O103 C1 Ce5 167(2) . .
O103 C1 Ce6 60.5(6) . 7_575
O103 C1 Ce6 60.5(6) . .
O103 C1 O104 121.4(15) . 7_575
O103 C1 O104 121.4(15) . .
O104 C1 Ce5 58.7(15) 7_575 .
O104 C1 Ce5 58.7(15) . .
O104 C1 Ce6 61.1(11) 7_575 .
O104 C1 Ce6 169(2) . .
O104 C1 Ce6 61.1(11) . 7_575
O104 C1 Ce6 169(2) 7_575 7_575
O104 C1 O104 117(3) 7_575 .
H2A C2 H2B 109.5 . .
H2A C2 H2C 109.5 . .
H2B C2 H2C 109.5 . .
N1 C2 H2A 109.5 . .
N1 C2 H2B 109.5 . .
N1 C2 H2C 109.5 . .
H3A C3 H3B 109.5 . .
H3A C3 H3C 109.5 . .
H3B C3 H3C 109.5 . .
N1 C3 H3A 109.5 . .
N1 C3 H3B 109.5 . .
N1 C3 H3C 109.5 . .
H4A C4 H4B 109.5 . .
H4A C4 H4C 109.5 . .
H4B C4 H4C 109.5 . .
N1 C4 H4A 109.5 . .
N1 C4 H4B 109.5 . .
N1 C4 H4C 109.5 . .
H5A C5 H5B 109.5 . .
H5A C5 H5C 109.5 . .
H5B C5 H5C 109.5 . .
N1 C5 H5A 109.5 . .
N1 C5 H5B 109.5 . .
N1 C5 H5C 109.5 . .
H6A C6 H6B 109.5 . .
H6A C6 H6C 109.5 . .
H6B C6 H6C 109.5 . .
N2 C6 H6A 109.5 . .
N2 C6 H6B 109.5 . .
N2 C6 H6C 109.5 . .
H7A C7 H7B 109.5 . .
H7A C7 H7C 109.5 . .
H7B C7 H7C 109.5 . .
N2 C7 H7A 109.5 . .
N2 C7 H7B 109.5 . .
N2 C7 H7C 109.5 . .
H8A C8 H8B 109.5 . .
H8A C8 H8C 109.5 . .
H8B C8 H8C 109.5 . .
N2 C8 H8A 109.5 . .
N2 C8 H8B 109.5 . .
N2 C8 H8C 109.5 . .
H9A C9 H9B 109.5 . .
H9A C9 H9C 109.5 . .
H9B C9 H9C 109.5 . .
N2 C9 H9A 109.5 . .
N2 C9 H9B 109.5 . .
N2 C9 H9C 109.5 . .
H10A C10 H10B 109.5 . .
N3 C10 H10A 109.3 . .
N3 C10 H10B 109.5 . .
H11A C11 H11B 109.5 . .
N3 C11 H11A 109.0 . .
N3 C11 H11B 109.7 . .
H12A C12 H12B 109.5 . .
H12A C12 H12C 109.5 . .
H12B C12 H12C 109.5 . .
N3 C12 H12A 109.5 . .
N3 C12 H12B 109.5 . .
N3 C12 H12C 109.5 . .
H13A C13 H13B 109.5 . .
H13A C13 H13C 109.5 . .
H13B C13 H13C 109.5 . .
N4 C13 H13A 109.5 . .
N4 C13 H13B 109.5 . .
N4 C13 H13C 109.5 . .
H14A C14 H14B 109.5 . .
H14A C14 H14C 109.5 . .
H14B C14 H14C 109.5 . .
N4 C14 H14A 109.5 . .
N4 C14 H14B 109.5 . .
N4 C14 H14C 109.5 . .
H15A C15 H15B 109.5 . .
H15A C15 H15C 109.5 . .
H15B C15 H15C 109.5 . .
N4 C15 H15A 109.5 . .
N4 C15 H15B 109.5 . .
N4 C15 H15C 109.5 . .
H16A C16 H16B 109.5 . .
H16A C16 H16C 109.5 . .
H16B C16 H16C 109.5 . .
N4 C16 H16A 109.5 . .
N4 C16 H16B 109.5 . .
N4 C16 H16C 109.5 . .
C2 N1 C4 109.4(10) . .
C2 N1 C5 108.8(10) . .
C3 N1 C2 110.7(10) . .
C3 N1 C4 110.2(10) . .
C3 N1 C5 109.3(10) . .
C4 N1 C5 108.4(10) . .
C6 N2 C7 109.7(10) . .
C6 N2 C9 109.1(10) . .
C7 N2 C9 108.9(10) . .
C8 N2 C6 109.8(10) . .
C8 N2 C7 110.0(10) . .
C8 N2 C9 109.4(10) . .
C10 N3 C11 94(5) . .
C12 N3 C10 112(3) 7_575 .
C12 N3 C10 112(3) . .
C12 N3 C11 97(3) . .
C12 N3 C11 97(3) 7_575 .
C12 N3 C12 132(5) 7_575 .
C13 N4 C14 110.2(10) . .
C13 N4 C15 109.7(10) . .
C13 N4 C16 108.9(10) . .
C14 N4 C15 109.5(10) . .
C14 N4 C16 109.5(10) . .
C15 N4 C16 109.1(10) . .

loop_
_geom_bond_atom_site_label_1
_geom_bond_atom_site_label_2
_geom_bond_distance
_geom_bond_site_symmetry_2
W1 O1 1.707(17) .
W1 O2 1.960(15) .
W1 O3 1.980(16) .
W1 O4 1.849(15) .
W1 O5 1.849(14) .
W1 O6 2.361(14) .
W2 O2 1.934(15) .
W2 O6 2.340(14) .
W2 O7 1.745(16) .
W2 O8 1.995(16) .
W2 O9 1.851(15) .
W2 O10 1.852(15) .
W3 O3 1.903(16) .
W3 O6 2.393(14) .
W3 O8 1.905(16) .
W3 O11 1.697(18) .
W3 O12 1.913(15) .
W3 O13 1.930(15) .
W4 O9 2.021(15) .
W4 O14 1.716(17) .
W4 O15 1.916(15) .
W4 O16 1.886(15) .
W4 O17 2.320(14) .
W4 O18 1.809(15) .
W5 O12 1.925(15) .
W5 O15 1.928(15) .
W5 O17 2.363(14) .
W5 O19 1.703(17) .
W5 O20 1.875(15) .
W5 O21 1.885(15) .
W6 O13 1.903(15) .
W6 O20 1.911(15) .
W6 O22 1.709(17) .
W6 O23 1.902(17) .
W6 O24 2.383(14) .
W6 O25 1.873(15) .
W7 O4 1.990(15) .
W7 O23 1.928(17) .
W7 O24 2.330(14) .
W7 O26 1.705(16) .
W7 O27 1.888(15) .
W7 O28 1.824(15) .
W8 O5 2.011(14) .
W8 O27 1.895(15) .
W8 O29 1.730(16) .
W8 O30 1.903(15) .
W8 O31 2.359(14) .
W8 O32 1.828(14) .
W9 O10 2.019(15) .
W9 O16 1.888(14) .
W9 O30 1.885(15) .
W9 O31 2.343(14) .
W9 O33 1.708(17) .
W9 O34 1.784(16) .
W10 O32 2.012(14) .
W10 O35 1.724(17) .
W10 O36 1.814(15) .
W10 O37 1.907(16) .
W10 O38 1.916(15) .
W10 O39 2.361(15) .
W11 O34 2.077(16) .
W11 O37 1.927(16) .
W11 O39 2.341(15) .
W11 O40 1.720(17) .
W11 O41 1.776(15) .
W11 O42 1.909(15) .
W12 O18 2.054(15) .
W12 O42 1.880(15) .
W12 O43 1.700(17) .
W12 O44 1.793(17) .
W12 O45 1.927(16) .
W12 O46 2.380(15) .
W13 O21 1.932(15) .
W13 O45 1.925(16) .
W13 O46 2.316(14) .
W13 O47 1.736(19) .
W13 O48 1.887(16) .
W13 O49 1.884(15) .
W14 O25 1.938(15) .
W14 O48 1.891(16) .
W14 O50 1.703(17) .
W14 O51 1.914(15) .
W14 O52 1.869(15) .
W14 O53 2.336(15) .
W15 O28 2.004(15) .
W15 O38 1.880(15) .
W15 O51 1.935(15) .
W15 O53 2.377(15) .
W15 O54 1.712(18) .
W15 O55 1.812(15) .
W16 Ce1 3.6758(16) .
W16 Ce2 3.6808(17) .
W16 O49 1.964(15) .
W16 O52 1.950(15) .
W16 O56 1.713(17) .
W16 O57 1.855(17) .
W16 O58 1.861(15) .
W16 O59 2.429(15) .
W17 O60 1.702(16) .
W17 O61 1.908(14) .
W17 O62 1.901(5) .
W17 O63 1.965(15) .
W17 O64 1.864(14) .
W17 O65 2.369(13) .
W18 O61 1.909(14) .
W18 O65 2.357(13) .
W18 O66 1.724(16) .
W18 O67 1.991(15) .
W18 O68 1.891(15) .
W18 O69 1.798(15) .
W19 O63 1.884(15) .
W19 O63 1.884(15) 7_575
W19 O70 1.75(2) .
W19 O71 1.893(14) 7_575
W19 O71 1.893(14) .
W19 O72 2.35(2) .
W20 O67 1.865(15) .
W20 O71 1.972(14) .
W20 O72 2.381(15) .
W20 O73 1.715(18) .
W20 O74 1.857(15) .
W20 O75 1.933(11) .
W21 O68 1.887(15) .
W21 O74 2.002(15) .
W21 O76 1.729(17) .
W21 O77 1.915(11) .
W21 O78 2.360(14) .
W21 O79 1.805(16) .
W22 O79 2.042(16) .
W22 O80 1.733(16) .
W22 O81 1.919(10) .
W22 O82 1.783(14) .
W22 O83 1.913(14) .
W22 O84 2.334(14) .
W23 O69 2.050(15) .
W23 O83 1.883(14) .
W23 O85 1.729(17) .
W23 O86 1.792(16) .
W23 O87 1.929(15) .
W23 O88 2.354(14) .
W24 O64 1.942(14) .
W24 O87 1.906(15) .
W24 O88 2.355(14) .
W24 O89 1.691(16) .
W24 O90 1.903(6) .
W24 O91 1.880(14) .
W25 Ce3 3.6875(18) .
W25 Ce3 3.6874(18) 7_575
W25 O91 1.954(14) .
W25 O91 1.954(14) 7_575
W25 O92 1.70(3) .
W25 O93 1.848(15) .
W25 O93 1.849(15) 7_575
W25 O94 2.41(2) .
Ce1 Ce1 3.593(2) 7_575
Ce1 Ce4 3.687(2) .
Ce1 Ce5 3.707(2) .
Ce1 O36 2.279(15) .
Ce1 O55 2.251(15) .
Ce1 O58 2.314(15) .
Ce1 O59 2.711(15) .
Ce1 O95 2.283(13) .
Ce1 O96 2.151(15) .
Ce1 O97 2.476(14) .
Ce1 O98 2.392(13) .
Ce2 Ce3 3.5986(19) .
Ce2 Ce4 3.6946(13) .
Ce2 Ce6 3.708(2) .
Ce2 O41 2.342(15) .
Ce2 O44 2.266(17) .
Ce2 O57 2.297(17) .
Ce2 O59 2.711(15) .
Ce2 O96 2.154(15) .
Ce2 O99 2.454(16) .
Ce2 O100 2.293(16) .
Ce2 O101 2.387(15) 7_575
Ce3 Ce4 3.697(2) .
Ce3 Ce6 3.705(2) .
Ce3 O82 2.301(14) .
Ce3 O86 2.264(15) .
Ce3 O93 2.313(15) .
Ce3 O94 2.729(14) .
Ce3 O99 2.479(16) .
Ce3 O100 2.312(16) .
Ce3 O101 2.389(16) 7_575
Ce3 O102 2.152(9) .
Ce4 Ce1 3.687(2) 7_575
Ce4 Ce2 3.6945(13) 7_575
Ce4 O96 2.376(15) .
Ce4 O96 2.376(15) 7_575
Ce4 O98 2.19(2) .
Ce4 O101 2.169(15) .
Ce4 O101 2.169(15) 7_575
Ce4 O102 2.42(2) .
Ce4 O1W 2.46(2) .
Ce5 O58 2.503(15) .
Ce5 O58 2.503(15) 7_575
Ce5 O97 2.52(2) .
Ce5 O98 2.49(2) .
Ce5 O104 2.579(17) .
Ce5 O104 2.578(17) 7_575
Ce5 O6W 2.55(3) 7_575
Ce5 O6W 2.55(3) .
Ce5 O7W 2.51(3) 7_575
Ce5 O7W 2.51(3) .
Ce5 C1 3.00(3) .
Ce6 O57 2.488(17) .
Ce6 O93 2.485(16) .
Ce6 O99 2.535(16) .
Ce6 O101 2.500(15) 7_575
Ce6 O103 2.584(4) .
Ce6 O104 2.593(17) 7_575
Ce6 O8W 2.57(3) .
Ce6 O9W 2.61(3) .
Ce6 O10W 2.56(3) .
Ce6 C1 2.958(17) .
Ce7 O7 2.573(15) 7_565
Ce7 O7 2.573(16) .
Ce7 O70 2.54(2) 2_565
Ce7 O2W 2.55(2) .
Ce7 O2W 2.55(2) 7_565
Ce7 O3W 2.511(18) .
Ce7 O3W 2.511(18) 7_565
Ce7 O4W 2.58(3) .
Ce7 O5W 2.53(3) .
P1 O6 1.603(15) .
P1 O17 1.536(15) .
P1 O24 1.514(15) .
P1 O31 1.506(15) .
P2 O39 1.526(16) .
P2 O46 1.537(15) .
P2 O53 1.533(16) .
P2 O59 1.572(15) .
P3 O65 1.502(14) 7_575
P3 O65 1.502(14) .
P3 O72 1.58(2) .
P3 O78 1.54(2) .
P4 O84 1.53(2) .
P4 O88 1.530(14) .
P4 O88 1.530(14) 7_575
P4 O94 1.57(2) .
O62 W17 1.901(5) 7_575
O70 Ce7 2.54(2) 2_564
O72 W20 2.381(15) 7_575
O75 W20 1.933(11) 7_575
O77 W21 1.915(11) 7_575
O78 W21 2.360(14) 7_575
O81 W22 1.919(10) 7_575
O84 W22 2.334(14) 7_575
O90 W24 1.903(6) 7_575
O94 Ce3 2.729(14) 7_575
O95 Ce1 2.283(13) 7_575
O97 Ce1 2.476(14) 7_575
O98 Ce1 2.392(13) 7_575
O101 Ce2 2.387(15) 7_575
O101 Ce3 2.389(16) 7_575
O101 Ce6 2.500(15) 7_575
O102 Ce3 2.152(9) 7_575
O103 Ce6 2.584(4) 7_575
O103 C1 1.25(4) .
O104 Ce6 2.593(17) 7_575
O104 C1 1.28(2) .
C1 Ce6 2.958(17) 7_575
C1 O104 1.28(2) 7_575
C2 H2A 0.9600 .
C2 H2B 0.9600 .
C2 H2C 0.9600 .
C2 N1 1.465(10) .
C3 H3A 0.9600 .
C3 H3B 0.9600 .
C3 H3C 0.9600 .
C3 N1 1.460(10) .
C4 H4A 0.9600 .
C4 H4B 0.9600 .
C4 H4C 0.9600 .
C4 N1 1.466(10) .
C5 H5A 0.9600 .
C5 H5B 0.9600 .
C5 H5C 0.9600 .
C5 N1 1.474(10) .
C6 H6A 0.9600 .
C6 H6B 0.9600 .
C6 H6C 0.9600 .
C6 N2 1.467(10) .
C7 H7A 0.9600 .
C7 H7B 0.9600 .
C7 H7C 0.9600 .
C7 N2 1.470(10) .
C8 H8A 0.9600 .
C8 H8B 0.9600 .
C8 H8C 0.9600 .
C8 N2 1.464(10) .
C9 H9A 0.9600 .
C9 H9B 0.9600 .
C9 H9C 0.9600 .
C9 N2 1.473(10) .
C10 H10A 0.9599 .
C10 H10B 0.9600 .
C10 N3 1.471(10) .
C11 H11A 0.9598 .
C11 H11B 0.9601 .
C11 N3 1.472(10) .
C12 H12A 0.9600 .
C12 H12B 0.9600 .
C12 H12C 0.9600 .
C12 N3 1.467(10) .
C13 H13A 0.9600 .
C13 H13B 0.9600 .
C13 H13C 0.9600 .
C13 N4 1.461(10) .
C14 H14A 0.9600 .
C14 H14B 0.9600 .
C14 H14C 0.9600 .
C14 N4 1.463(10) .
C15 H15A 0.9600 .
C15 H15B 0.9600 .
C15 H15C 0.9600 .
C15 N4 1.465(10) .
C16 H16A 0.9600 .
C16 H16B 0.9600 .
C16 H16C 0.9600 .
C16 N4 1.469(10) .
N3 C12 1.467(10) 7_575
